data_1570493
loop_
_publ_author_name
'Zhang, Rong'
'Lan, Jiajing'
'Wang, Fei'
'Chen, Shumei'
'Zhang, Jian'

_publ_section_title
;
 Aggregate assembly of ferrocene functionalized indium-oxo clusters.
;
_journal_issue 2
_journal_name_full 'Chemical science'
_journal_page_first 726
_journal_page_last 735
_journal_paper_doi 10.1039/d3sc05824g
_journal_volume 15
_journal_year 2024
_chemical_formula_moiety 'C120 H84 Fe12 In12 O60'
_chemical_formula_sum 'C120 H84 Fe12 In12 O60'
_chemical_formula_weight 4533.91
_space_group_crystal_system monoclinic
_space_group_IT_number 14
_space_group_name_Hall '-P 2yn'
_space_group_name_H-M_alt 'P 1 21/n 1'
_atom_sites_solution_hydrogens mixed
_atom_sites_solution_primary dual
_audit_creation_date 2023-07-05
_audit_creation_method
;
Olex2 1.5
(compiled 2022.04.07 svn.rca3783a0 for OlexSys, GUI svn.r6498)
;
_audit_update_record
;
2023-07-14 deposited with the CCDC.	2023-11-23 downloaded from the CCDC.
;
_cell_angle_alpha 90
_cell_angle_beta 93.5110(10)
_cell_angle_gamma 90
_cell_formula_units_Z 2
_cell_length_a 15.4037(2)
_cell_length_b 20.7536(3)
_cell_length_c 25.1730(3)
_cell_measurement_reflns_used 31613
_cell_measurement_temperature 100.00(10)
_cell_measurement_theta_max 54.8970
_cell_measurement_theta_min 2.4190
_cell_volume 8032.26(18)
_computing_cell_refinement 'CrysAlisPro 1.171.41.93a (Rigaku OD, 2020)'
_computing_data_collection 'CrysAlisPro 1.171.41.93a (Rigaku OD, 2020)'
_computing_data_reduction 'CrysAlisPro 1.171.41.93a (Rigaku OD, 2020)'
_computing_molecular_graphics 'Olex2 1.5 (Dolomanov et al., 2009)'
_computing_publication_material 'Olex2 1.5 (Dolomanov et al., 2009)'
_computing_structure_refinement 'SHELXL 2017/1 (Sheldrick, 2015)'
_computing_structure_solution 'SHELXT 2014/5 (Sheldrick, 2014)'
_diffrn_ambient_environment N~2~
_diffrn_ambient_temperature 100.00(10)
_diffrn_detector 'Hybrid Pixel Array Detector'
_diffrn_detector_area_resol_mean 10.0000
_diffrn_detector_type HyPix
_diffrn_measured_fraction_theta_full 0.994
_diffrn_measured_fraction_theta_max 0.976
_diffrn_measurement_details
;
List of Runs (angles in degrees, time in seconds):

  # Type    Start    End  Width  t~exp~   \w     \q     \k     \f   Frames
#--------------------------------------------------------------------------
  1  \w    -33.00  30.00   0.50    0.14    --   -1.33  94.00 -11.00  126
  2  \w    -50.00 -24.00   0.50    0.58    --  -64.09 125.00 -90.00   52
  3  \w   -111.00 -86.00   0.50    0.58    --  -64.09 125.00 -90.00   50
  4  \w    -96.00   9.00   0.50    0.58    --  -64.09  94.00 -11.00  210
  5  \w    -17.00  74.00   0.50    0.14    --   -1.33  19.00-150.00  182
  6  \w     85.00 133.00   0.50    0.58    --   61.43  94.00 -11.00   96
  7  \w    -11.00  93.00   0.50    0.58    --   61.43 -94.00-122.00  208
  8  \w   -136.00 -48.00   0.50    0.58    --  -64.09 -57.00 -90.00  176
  9  \w   -136.00 -79.00   0.50    0.58    --  -64.09-125.00-180.00  114
 10  \w   -102.00 -49.00   0.50    0.58    --  -64.09 -57.00-150.00  106
 11  \w    -30.00  30.00   0.50    0.14    --   -1.33 -94.00-122.00  120
 12  \w   -136.00 -89.00   0.50    0.58    --  -64.09 -99.00-150.00   94
 13  \w   -135.00 -90.00   0.50    0.58    --  -64.09 -99.00 -90.00   90
 14  \w   -127.00-101.00   0.50    0.58    --  -64.09-125.00 -30.00   52
 15  \w   -136.00 -84.00   0.50    0.58    --  -64.09 -94.00-122.00  104
 16  \w   -135.00-105.00   0.50    0.58    --  -64.09 -99.00   0.00   60
 17  \w   -115.00 -79.00   0.50    0.58    --  -64.09-125.00 120.00   72
 18  \w   -134.00 -89.00   0.50    0.58    --  -64.09 -99.00 150.00   90
;
_diffrn_measurement_device 'four-circle diffractometer'
_diffrn_measurement_device_type 'ROD, Synergy Custom system, HyPix'
_diffrn_measurement_method '\w scans'
_diffrn_orient_matrix_type 'CrysAlisPro convention (1999,Acta A55,543-557)'
_diffrn_orient_matrix_UB_11 0.0769786000
_diffrn_orient_matrix_UB_12 -0.0235119000
_diffrn_orient_matrix_UB_13 -0.0126875000
_diffrn_orient_matrix_UB_21 0.0167663000
_diffrn_orient_matrix_UB_22 0.0551212000
_diffrn_orient_matrix_UB_23 -0.0250761000
_diffrn_orient_matrix_UB_31 0.0372263000
_diffrn_orient_matrix_UB_32 0.0239262000
_diffrn_orient_matrix_UB_33 0.0452725000
_diffrn_radiation_monochromator mirror
_diffrn_radiation_probe x-ray
_diffrn_radiation_type 'Ga K\a'
_diffrn_radiation_wavelength 0.71073
_diffrn_reflns_av_R_equivalents 0.0741
_diffrn_reflns_av_unetI/netI 0.0507
_diffrn_reflns_Laue_measured_fraction_full 0.994
_diffrn_reflns_Laue_measured_fraction_max 0.976
_diffrn_reflns_limit_h_max 18
_diffrn_reflns_limit_h_min -18
_diffrn_reflns_limit_k_max 25
_diffrn_reflns_limit_k_min -25
_diffrn_reflns_limit_l_max 30
_diffrn_reflns_limit_l_min -30
_diffrn_reflns_number 73617
_diffrn_reflns_point_group_measured_fraction_full 0.994
_diffrn_reflns_point_group_measured_fraction_max 0.976
_diffrn_reflns_theta_full 25.242
_diffrn_reflns_theta_max 25.817
_diffrn_reflns_theta_min 1.273
_diffrn_source 'micro-focus metaljet'
_exptl_absorpt_coefficient_mu 2.809
_exptl_absorpt_correction_T_max 1.00000
_exptl_absorpt_correction_T_min 0.26905
_exptl_absorpt_correction_type multi-scan
_exptl_absorpt_process_details
;
CrysAlisPro 1.171.41.93a (Rigaku Oxford Diffraction, 2020)
Empirical absorption correction using spherical harmonics,
implemented in SCALE3 ABSPACK scaling algorithm.
;
_exptl_crystal_colour yellow
_exptl_crystal_colour_primary yellow
_exptl_crystal_density_diffrn 1.875
_exptl_crystal_description block
_exptl_crystal_F_000 4368
_exptl_crystal_size_max 0.22
_exptl_crystal_size_mid 0.13
_exptl_crystal_size_min 0.12
_refine_diff_density_max 22.075
_refine_diff_density_min -4.888
_refine_diff_density_rms 0.518
_refine_ls_extinction_method none
_refine_ls_goodness_of_fit_ref 2.714
_refine_ls_hydrogen_treatment constr
_refine_ls_matrix_type full
_refine_ls_number_parameters 920
_refine_ls_number_reflns 15117
_refine_ls_number_restraints 1518
_refine_ls_restrained_S_all 2.661
_refine_ls_R_factor_all 0.2289
_refine_ls_R_factor_gt 0.2120
_refine_ls_shift/su_max 0.000
_refine_ls_shift/su_mean 0.000
_refine_ls_structure_factor_coef Fsqd
_refine_ls_weighting_details 'w=1/[\s^2^(Fo^2^)+(0.2000P)^2^] where P=(Fo^2^+2Fc^2^)/3'
_refine_ls_weighting_scheme calc
_refine_ls_wR_factor_gt 0.5627
_refine_ls_wR_factor_ref 0.5776
_reflns_Friedel_coverage 0.000
_reflns_number_gt 12526
_reflns_number_total 15117
_reflns_threshold_expression 'I > 2\s(I)'
_cod_data_source_file d3sc05824g2.cif
_cod_data_source_block hy_CCDC4
_cod_depositor_comments 'Adding full bibliography for 1570485--1570493.cif.'
_cod_database_code 1570493
_shelx_shelxl_version_number 2017/1
_chemical_oxdiff_formula 'In Fe C N H O'
_shelx_space_group_comment
;
The symmetry employed for this shelxl refinement is uniquely defined
by the following loop, which should always be used as a source of
symmetry information in preference to the above space-group names.
They are only intended as comments.
;
_shelx_estimated_absorpt_t_max 0.729
_shelx_estimated_absorpt_t_min 0.577
_olex2_refinement_description
;
1. Fixed Uiso
 At 1.2 times of:
  All C(H) groups
 At 1.5 times of:
  All O(H,H) groups
2. Restrained distances
 C5-C22
 1.35 with sigma of 0.02
 C22-C23
 1.35 with sigma of 0.02
 C5-C9
 1.35 with sigma of 0.02
 C9-C7
 1.35 with sigma of 0.02
 C7-C23
 1.35 with sigma of 0.02
 C54-C58
 1.35 with sigma of 0.02
 C47-C55
 1.35 with sigma of 0.02
 C54-C47
 1.35 with sigma of 0.02
 C58-C51
 1.35 with sigma of 0.02
 C55-C51
 1.35 with sigma of 0.02
 C13-C8
 1.35 with sigma of 0.02
 C41-C8
 1.35 with sigma of 0.02
 C25-C15
 1.35 with sigma of 0.02
 C40-C34
 1.35 with sigma of 0.02
 C53-C39
 1.35 with sigma of 0.02
 C40-C29
 1.35 with sigma of 0.02
 C42-C31
 1.35 with sigma of 0.02
 C32-C42
 1.35 with sigma of 0.02
 C31-C1
 1.35 with sigma of 0.02
 C39-C29
 1.35 with sigma of 0.02
 C60-C1
 1.35 with sigma of 0.02
 C34-C53
 1.35 with sigma of 0.02
 C32-C60
 1.35 with sigma of 0.02
 C42-C32
 1.35 with sigma of 0.02
 C14-C16
 1.35 with sigma of 0.02
 C10-C3
 1.35 with sigma of 0.02
 C3-C14
 1.35 with sigma of 0.02
 C4-C16
 1.35 with sigma of 0.02
 C10-C4
 1.35 with sigma of 0.02
 C21-C11
 1.35 with sigma of 0.02
 C15-C41
 1.35 with sigma of 0.02
 C30-C36
 1.35 with sigma of 0.02
 C8-C41
 1.35 with sigma of 0.02
 C8-C13
 1.35 with sigma of 0.02
 C25-C13
 1.35 with sigma of 0.02
 C15-C25
 1.35 with sigma of 0.02
 C33-C27
 1.35 with sigma of 0.02
 C33-C49
 1.35 with sigma of 0.02
 C11-C21
 1.35 with sigma of 0.02
 C48-C19
 1.35 with sigma of 0.02
 C19-C24
 1.35 with sigma of 0.02
 C27-C33
 1.35 with sigma of 0.02
 C27-C30
 1.35 with sigma of 0.02
 C11-C24
 1.35 with sigma of 0.02
 C21-C48
 1.35 with sigma of 0.02
 C36-C30
 1.35 with sigma of 0.02
 C49-C36
 1.35 with sigma of 0.02
 C18-C17
 1.35 with sigma of 0.02
 C18-C45
 1.35 with sigma of 0.02
 C44-C43
 1.35 with sigma of 0.02
 C44-C45
 1.35 with sigma of 0.02
 C43-C17
 1.35 with sigma of 0.02
 C1-C42
 2.27 with sigma of 0.02
 C47-C58
 2.27 with sigma of 0.02
 C39-C40
 2.27 with sigma of 0.02
 C43-C45
 2.27 with sigma of 0.02
 C40-C39
 2.27 with sigma of 0.02
 C29-C53
 2.27 with sigma of 0.02
 C34-C29
 2.27 with sigma of 0.02
 C31-C60
 2.27 with sigma of 0.02
 C31-C32
 2.27 with sigma of 0.02
 C32-C1
 2.27 with sigma of 0.02
 C42-C1
 2.27 with sigma of 0.02
 C17-C45
 2.27 with sigma of 0.02
 C18-C44
 2.27 with sigma of 0.02
 C18-C43
 2.27 with sigma of 0.02
 C17-C44
 2.27 with sigma of 0.02
 C25-C41
 2.27 with sigma of 0.02
 C15-C13
 2.27 with sigma of 0.02
 C8-C25
 2.27 with sigma of 0.02
 C13-C41
 2.27 with sigma of 0.02
 C51-C47
 2.27 with sigma of 0.02
 C51-C54
 2.27 with sigma of 0.02
 C54-C55
 2.27 with sigma of 0.02
 C58-C55
 2.27 with sigma of 0.02
 O013-C46
 1.25 with sigma of 0.02
 C30-C33
 2.27 with sigma of 0.02
 C36-C33
 2.27 with sigma of 0.02
 C33-C30
 2.27 with sigma of 0.02
 C49-C27
 2.27 with sigma of 0.02
 C7-C5
 2.27 with sigma of 0.02
 C7-C22
 2.27 with sigma of 0.02
 Fe0C-O8
 2.21 with sigma of 0.02
 C4-C14
 2.27 with sigma of 0.02
 C14-C10
 2.27 with sigma of 0.02
 C61-C36
 1.55 with sigma of 0.02
 O00W-C61
 1.25 with sigma of 0.02
 C61-O010
 1.25 with sigma of 0.02
 C35-C26
 1.4 with sigma of 0.02
 C37-C35
 2.27 with sigma of 0.02
 C26-C37
 1.4 with sigma of 0.02
 C37-C38
 2.27 with sigma of 0.02
 C38-C26
 2.27 with sigma of 0.02
 C12-C26
 2.27 with sigma of 0.02
 C38-C35
 1.4 with sigma of 0.02
 C38-C12
 1.4 with sigma of 0.02
 C35-C12
 2.27 with sigma of 0.02
 C12-C37
 1.4 with sigma of 0.02
 C26-C38
 2.27 with sigma of 0.02
 C48-C11
 2.27 with sigma of 0.02
 C21-C19
 2.27 with sigma of 0.02
 C24-C48
 2.27 with sigma of 0.02
 C19-C11
 2.27 with sigma of 0.02
 C3-C50
 1.55 with sigma of 0.02
 H8A-H14
 2.2 with sigma of 0.04
3. Restrained planarity
 C51, C58, C54, C47, C52, C55
 with sigma of 0.01
 C45, C44, C43, C57, C17, C18
 with sigma of 0.01
 C24, C19, C48, C21, C11, C46
 with sigma of 0.1
 C5, C22, C23, C7, C9, C6
 with sigma of 0.01
 C35, C38, C12, C37, C26
 with sigma of 0.01
 C61, C36, C30, C27, C33, C49
 with sigma of 0.01
 C37, C26, C35, C38, C12, C20
 with sigma of 0.01
4. Rigid bond restraints
 O00N
 with sigma for 1-2 distances of 0.01 and sigma for 1-3 distances of 0.01
 O00G, O00S
 with sigma for 1-2 distances of 0.01 and sigma for 1-3 distances of 0.01
 O00W, O010
 with sigma for 1-2 distances of 0.01 and sigma for 1-3 distances of 0.01
 O00K, O00Y
 with sigma for 1-2 distances of 0.01 and sigma for 1-3 distances of 0.01
 O00U, O011
 with sigma for 1-2 distances of 0.01 and sigma for 1-3 distances of 0.01
 O00X, O018
 with sigma for 1-2 distances of 0.01 and sigma for 1-3 distances of 0.01
 O00R, O012
 with sigma for 1-2 distances of 0.01 and sigma for 1-3 distances of 0.01
 O013, O01H
 with sigma for 1-2 distances of 0.01 and sigma for 1-3 distances of 0.01
 O00I, O00O
 with sigma for 1-2 distances of 0.01 and sigma for 1-3 distances of 0.01
 C27, C33, C49, C36, C30, C61
 with sigma for 1-2 distances of 0.01 and sigma for 1-3 distances of 0.01
 C21, C11, C24, C19, C48, C46
 with sigma for 1-2 distances of 0.01 and sigma for 1-3 distances of 0.01
 C17, C18, C45, C44, C43, C57
 with sigma for 1-2 distances of 0.01 and sigma for 1-3 distances of 0.01
 C47, C55, C51, C58, C54, C52
 with sigma for 1-2 distances of 0.01 and sigma for 1-3 distances of 0.01
 C40, C29, C34, C53, C39
 with sigma for 1-2 distances of 0.01 and sigma for 1-3 distances of 0.01
 C42, C31, C1, C60, C32, C56
 with sigma for 1-2 distances of 0.01 and sigma for 1-3 distances of 0.01
 C57, C43, C17, C18, C45, C44
 with sigma for 1-2 distances of 0.01 and sigma for 1-3 distances of 0.01
 C46, C24, C11, C21, C48, C19
 with sigma for 1-2 distances of 0.01 and sigma for 1-3 distances of 0.01
 C2, C36, C55, C3, C1, C4, C17, C5, C40, C6, C50, C7, C61, C8, C34, C9, C38,
 C10, C42, C11, C47, C12, C53, C13, C58, C14, C45, C15, C18, C16, C35, C19, C37,
  C20, C39, C21, C41, C22, C43, C23, C44, C24, C49, C25, C51, C26, C54, C27,
 C56, C28, C60, C29, C46, C30, C52, C31, C48, C32, C57, C33
 with sigma for 1-2 distances of 0.01 and sigma for 1-3 distances of 0.01
 O013, C46
 with sigma for 1-2 distances of 0.01 and sigma for 1-3 distances of 0.01
 O00F, In03, O01H, O00G, Fe0C, O00I, O3, O00J, Fe2, O00K, O018, O00L, O6, O00M,
  In01, O00N, In05, O00O, Fe3, O00P, O016, O00R, O01A, O00S, O01P, O00T, O4,
 O00U, O00W, In02, O00X, In04, O00Y, In06, O010, Fe1, O011, Fe4, O012, Fe5, O013
 with sigma for 1-2 distances of 0.01 and sigma for 1-3 distances of 0.01
 C46, O01H
 with sigma for 1-2 distances of 0.01 and sigma for 1-3 distances of 0.01
 C57, O00Y, O00K, C43
 with sigma for 1-2 distances of 0.01 and sigma for 1-3 distances of 0.01
 O00P
 with sigma for 1-2 distances of 0.01 and sigma for 1-3 distances of 0.01
 Fe0C, O8
 with sigma for 1-2 distances of 0.01 and sigma for 1-3 distances of 0.01
 O00W, C61, O010, C36
 with sigma for 1-2 distances of 0.01 and sigma for 1-3 distances of 0.01
5. Uiso/Uaniso restraints and constraints
O00N: within 1.7A with sigma of 0.04 and sigma for terminal atoms of 0.08
within 1.7A
O00G \\sim O00S: within 1.7A with sigma of 0.04 and sigma for terminal atoms of
0.08 within 1.7A
O00W \\sim O010: within 1.7A with sigma of 0.04 and sigma for terminal atoms of
0.08 within 1.7A
O00K \\sim O00Y: within 1.7A with sigma of 0.04 and sigma for terminal atoms of
0.08 within 1.7A
O00U \\sim O011: within 1.7A with sigma of 0.04 and sigma for terminal atoms of
0.08 within 1.7A
O00X \\sim O018: within 1.7A with sigma of 0.04 and sigma for terminal atoms of
0.08 within 1.7A
O00R \\sim O012: within 1.7A with sigma of 0.04 and sigma for terminal atoms of
0.08 within 1.7A
O013 \\sim O01H: within 1.7A with sigma of 0.04 and sigma for terminal atoms of
0.08 within 1.7A
C49 \\sim C33 \\sim C27 \\sim C30 \\sim C36 \\sim C61: within 1.7A with sigma
of 0.04 and sigma for terminal atoms of 0.08 within 1.7A
C21 \\sim C11 \\sim C24 \\sim C19 \\sim C48 \\sim C46: within 1.7A with sigma
of 0.04 and sigma for terminal atoms of 0.08 within 1.7A
C57 \\sim C43 \\sim C45 \\sim C18 \\sim C17 \\sim C44: within 1.7A with sigma
of 0.04 and sigma for terminal atoms of 0.08 within 1.7A
C52 \\sim C47 \\sim C54 \\sim C58 \\sim C51 \\sim C55: within 1.7A with sigma
of 0.04 and sigma for terminal atoms of 0.08 within 1.7A
C29 \\sim C34 \\sim C53 \\sim C39 \\sim C40: within 1.7A with sigma of 0.04 and
sigma for terminal atoms of 0.08 within 1.7A
C56 \\sim C42 \\sim C31 \\sim C1 \\sim C60 \\sim C32: within 1.7A with sigma of
0.04 and sigma for terminal atoms of 0.08 within 1.7A
C17 \\sim C44 \\sim C43 \\sim C45 \\sim C18 \\sim C57: within 1.7A with sigma
of 0.04 and sigma for terminal atoms of 0.08 within 1.7A
C46 \\sim C24 \\sim C19 \\sim C48 \\sim C21 \\sim C11: within 1.7A with sigma
of 0.04 and sigma for terminal atoms of 0.08 within 1.7A
C2 \\sim C36 \\sim C55 \\sim C3 \\sim C1 \\sim C4 \\sim C17 \\sim C5 \\sim C40
\\sim C6 \\sim C50 \\sim C7 \\sim C61 \\sim C8 \\sim C34 \\sim C9 \\sim C38
\\sim C10 \\sim C42 \\sim C11 \\sim C47 \\sim C12 \\sim C53 \\sim C13 \\sim C58
\\sim C14 \\sim C45 \\sim C15 \\sim C18 \\sim C16 \\sim C35 \\sim C19 \\sim C37
\\sim C20 \\sim C39 \\sim C21 \\sim C41 \\sim C22 \\sim C43 \\sim C23 \\sim C44
\\sim C24 \\sim C49 \\sim C25 \\sim C51 \\sim C26 \\sim C54 \\sim C27 \\sim C56
\\sim C28 \\sim C60 \\sim C29 \\sim C46 \\sim C30 \\sim C52 \\sim C31 \\sim C48
\\sim C32 \\sim C57 \\sim C33: within 1.7A with sigma of 0.04 and sigma for
terminal atoms of 0.08 within 1.7A
O013 \\sim C46: within 1.7A with sigma of 0.04 and sigma for terminal atoms of
0.08 within 1.7A
O00F \\sim In03 \\sim O01H \\sim O00G \\sim Fe0C \\sim O00I \\sim O3 \\sim O00J
\\sim Fe2 \\sim O00K \\sim O018 \\sim O00L \\sim O6 \\sim O00M \\sim In01 \\sim
O00N \\sim In05 \\sim O00O \\sim Fe3 \\sim O00P \\sim O016 \\sim O00R \\sim
O01A \\sim O00S \\sim O01P \\sim O00T \\sim O4 \\sim O00U \\sim O00W \\sim In02
\\sim O00X \\sim In04 \\sim O00Y \\sim In06 \\sim O010 \\sim Fe1 \\sim O011
\\sim Fe4 \\sim O012 \\sim Fe5 \\sim O013: within 1.7A with sigma of 0.04 and
sigma for terminal atoms of 0.08 within 1.7A
C46 \\sim O01H: within 1.7A with sigma of 0.04 and sigma for terminal atoms of
0.08 within 1.7A
O00K \\sim C57 \\sim O00Y \\sim C43: within 1.7A with sigma of 0.04 and sigma
for terminal atoms of 0.08 within 1.7A
O00P: within 1.7A with sigma of 0.04 and sigma for terminal atoms of 0.08
within 1.7A
Fe0C \\sim O8: within 1.7A with sigma of 0.04 and sigma for terminal atoms of
0.08 within 1.7A
O00W \\sim C61 \\sim O010 \\sim C36: within 1.7A with sigma of 0.04 and sigma
for terminal atoms of 0.08 within 1.7A
Uanis(O00G) \\sim Ueq, Uanis(O00S) \\sim Ueq: with sigma of 0.01 and sigma for
terminal atoms of 0.02
Uanis(O00K) \\sim Ueq, Uanis(O00Y) \\sim Ueq: with sigma of 0.01 and sigma for
terminal atoms of 0.02
Uanis(O00U) \\sim Ueq, Uanis(O011) \\sim Ueq: with sigma of 0.01 and sigma for
terminal atoms of 0.02
Uanis(O00X) \\sim Ueq, Uanis(O018) \\sim Ueq: with sigma of 0.01 and sigma for
terminal atoms of 0.02
Uanis(O00R) \\sim Ueq, Uanis(O012) \\sim Ueq: with sigma of 0.01 and sigma for
terminal atoms of 0.02
Uanis(O013) \\sim Ueq, Uanis(O01H) \\sim Ueq: with sigma of 0.01 and sigma for
terminal atoms of 0.02
Uanis(O00W) \\sim Ueq, Uanis(O010) \\sim Ueq: with sigma of 0.01 and sigma for
terminal atoms of 0.02
Uanis(C34) \\sim Ueq, Uanis(C30) \\sim Ueq, Uanis(C53) \\sim Ueq, Uanis(C41)
\\sim Ueq, Uanis(C39) \\sim Ueq, Uanis(C29) \\sim Ueq, Uanis(C35) \\sim Ueq,
Uanis(C40) \\sim Ueq, Uanis(C44) \\sim Ueq, Uanis(C2) \\sim Ueq, Uanis(C3)
\\sim Ueq, Uanis(C61) \\sim Ueq, Uanis(C4) \\sim Ueq, Uanis(C32) \\sim Ueq,
Uanis(C5) \\sim Ueq, Uanis(C37) \\sim Ueq, Uanis(C6) \\sim Ueq, Uanis(C43)
\\sim Ueq, Uanis(C7) \\sim Ueq, Uanis(C8) \\sim Ueq, Uanis(C50) \\sim Ueq,
Uanis(C9) \\sim Ueq, Uanis(C55) \\sim Ueq, Uanis(C10) \\sim Ueq, Uanis(C11)
\\sim Ueq, Uanis(C28) \\sim Ueq, Uanis(C12) \\sim Ueq, Uanis(C31) \\sim Ueq,
Uanis(C13) \\sim Ueq, Uanis(C33) \\sim Ueq, Uanis(C14) \\sim Ueq, Uanis(C36)
\\sim Ueq, Uanis(C15) \\sim Ueq, Uanis(C38) \\sim Ueq, Uanis(C16) \\sim Ueq,
Uanis(C42) \\sim Ueq, Uanis(C1) \\sim Ueq, Uanis(C19) \\sim Ueq, Uanis(C47)
\\sim Ueq, Uanis(C20) \\sim Ueq, Uanis(C49) \\sim Ueq, Uanis(C21) \\sim Ueq,
Uanis(C51) \\sim Ueq, Uanis(C22) \\sim Ueq, Uanis(C54) \\sim Ueq, Uanis(C23)
\\sim Ueq, Uanis(C56) \\sim Ueq, Uanis(C24) \\sim Ueq, Uanis(C58) \\sim Ueq,
Uanis(C25) \\sim Ueq, Uanis(C60) \\sim Ueq, Uanis(C26) \\sim Ueq, Uanis(C27)
\\sim Ueq: with sigma of 0.001 and sigma for terminal atoms of 0.002
Uanis(O00T) \\sim Ueq, Uanis(O00N) \\sim Ueq, Uanis(O016) \\sim Ueq: with sigma
of 0.001 and sigma for terminal atoms of 0.002
Uanis(O3) \\sim Ueq, Uanis(O00X) \\sim Ueq, Uanis(O01A) \\sim Ueq, Uanis(O00F)
\\sim Ueq, Uanis(O012) \\sim Ueq, Uanis(O00G) \\sim Ueq, Uanis(O4) \\sim Ueq,
Uanis(O00I) \\sim Ueq, Uanis(O010) \\sim Ueq, Uanis(O00J) \\sim Ueq,
Uanis(O016) \\sim Ueq, Uanis(O00K) \\sim Ueq, Uanis(O01P) \\sim Ueq,
Uanis(O00L) \\sim Ueq, Uanis(O00W) \\sim Ueq, Uanis(O00M) \\sim Ueq,
Uanis(O00Y) \\sim Ueq, Uanis(O00N) \\sim Ueq, Uanis(O011) \\sim Ueq,
Uanis(O00O) \\sim Ueq, Uanis(O013) \\sim Ueq, Uanis(O00P) \\sim Ueq,
Uanis(O018) \\sim Ueq, Uanis(O00R) \\sim Ueq, Uanis(O01H) \\sim Ueq,
Uanis(O00S) \\sim Ueq, Uanis(O6) \\sim Ueq, Uanis(O00T) \\sim Ueq, Uanis(O00U)
\\sim Ueq: with sigma of 0.01 and sigma for terminal atoms of 0.02
Uanis(Fe5) \\sim Ueq: with sigma of 0.01 and sigma for terminal atoms of 0.02
Uanis(Fe2) \\sim Ueq, Uanis(Fe0C) \\sim Ueq, Uanis(Fe4) \\sim Ueq, Uanis(Fe1)
\\sim Ueq, Uanis(Fe5) \\sim Ueq, Uanis(Fe3) \\sim Ueq: with sigma of 0.01 and
sigma for terminal atoms of 0.02
Uanis(O8) \\sim Ueq: with sigma of 0.001 and sigma for terminal atoms of 0.002
6. Rigid body (RIGU) restrains
 C11, C24, C19, C21
 with sigma for 1-2 distances of 55 and sigma for 1-3 distances of 55
 C44, C43
 with sigma for 1-2 distances of 55 and sigma for 1-3 distances of 55
 C30, C27, C33, C49, C36
 with sigma for 1-2 distances of 55 and sigma for 1-3 distances of 55
 C54, C58, C51, C55, C47
 with sigma for 1-2 distances of 55 and sigma for 1-3 distances of 55
 C9, C7, C23, C5, C22
 with sigma for 1-2 distances of 55 and sigma for 1-3 distances of 55
 C49, C33, C27, C30, C36
 with sigma for 1-2 distances of 55 and sigma for 1-3 distances of 55
 C21, C11, C24, C19, C48
 with sigma for 1-2 distances of 55 and sigma for 1-3 distances of 55
 C33, C27, C30, C36, C49
 with sigma for 1-2 distances of 55 and sigma for 1-3 distances of 55
 C45, C44, C43, C17, C18
 with sigma for 1-2 distances of 55 and sigma for 1-3 distances of 55
 C47, C54, C58, C51, C55
 with sigma for 1-2 distances of 55 and sigma for 1-3 distances of 55
 C12, C26, C37, C38, C35
 with sigma for 1-2 distances of 0.004 and sigma for 1-3 distances of 0.004
7.a Rotating group:
 O8(H8A,H8B)
7.b Ternary CH refined with riding coordinates:
 C4(H4), C5(H5), C10(H10), C14(H14), C16(H16), C22(H22), C31(H31), C33(H33),
 C39(H39), C1(H1), C44(H44), C49(H49), C60(H60), C45(H45), C17(H17), C18(H18)
7.c Aromatic/amide H refined with riding coordinates:
 C7(H7), C8(H8), C11(H11), C13(H13), C19(H19), C21(H21), C23(H23), C25(H25),
 C26(H26), C27(H27), C29(H29), C30(H30), C32(H32), C34(H34), C35(H35), C37(H37),
  C38(H38), C41(H41), C51(H51), C53(H53), C54(H54), C55(H55), C58(H58), C48(H48)
;
_smtbx_masks_void_probe_radius 1.2
_smtbx_masks_void_truncation_radius 1.2
_olex2_submission_special_instructions 'No special instructions were received'
_oxdiff_exptl_absorpt_empirical_details
;
Empirical correction (ABSPACK) includes:
- Absorption correction using spherical harmonics
- Frame scaling
;
_oxdiff_exptl_absorpt_empirical_full_max 2.273
_oxdiff_exptl_absorpt_empirical_full_min 0.483

loop_
_space_group_symop_operation_xyz
'x, y, z'
'-x+1/2, y+1/2, -z+1/2'
'-x, -y, -z'
'x-1/2, -y-1/2, z-1/2'

loop_
_atom_site_label
_atom_site_type_symbol
_atom_site_fract_x
_atom_site_fract_y
_atom_site_fract_z
_atom_site_U_iso_or_equiv
_atom_site_adp_type
_atom_site_occupancy
_atom_site_site_symmetry_order
_atom_site_calc_flag
_atom_site_refinement_flags_posn
_atom_site_refinement_flags_adp
_atom_site_refinement_flags_occupancy
_atom_site_disorder_assembly
_atom_site_disorder_group
In01 In 0.53733(10) 0.41115(8) 0.55165(6) 0.0329(5) Uani 1 1 d . U . . .
In02 In 0.37059(13) 0.54096(8) 0.58013(7) 0.0451(6) Uani 1 1 d . U . . .
In03 In 0.50759(16) 0.48441(9) 0.67703(7) 0.0508(6) Uani 1 1 d . U . . .
In04 In 0.57089(17) 0.59037(10) 0.58947(9) 0.0620(7) Uani 1 1 d . U . . .
In05 In 0.37783(18) 0.71167(11) 0.54674(9) 0.0653(7) Uani 1 1 d . U . . .
In06 In 0.4294(3) 0.63835(11) 0.67895(9) 0.0905(11) Uani 1 1 d . U . . .
Fe2 Fe 0.7013(3) 0.8523(2) 0.6029(2) 0.0621(13) Uani 1 1 d . U . . .
Fe1 Fe 0.4987(4) 0.5527(2) 0.89679(16) 0.0718(16) Uani 1 1 d . U . . .
Fe3 Fe 0.2502(4) 0.2854(2) 0.6311(2) 0.0683(14) Uani 1 1 d . U . . .
Fe4 Fe 0.0690(3) 0.7048(3) 0.5941(3) 0.0767(15) Uani 1 1 d . U . . .
Fe0C Fe 0.6386(4) 0.6138(3) 0.7249(2) 0.0774(14) Uani 1 1 d D U . . .
Fe5 Fe 0.8712(4) 0.4281(3) 0.6495(3) 0.099(2) Uani 1 1 d . U . . .
O00F O 0.5045(12) 0.4989(9) 0.5911(7) 0.047(2) Uani 1 1 d . U . . .
O00G O 0.4543(10) 0.3548(8) 0.6028(7) 0.038(3) Uani 1 1 d . U . . .
O00I O 0.6470(11) 0.3899(9) 0.6071(7) 0.042(3) Uani 1 1 d . U . . .
O00J O 0.4315(11) 0.4096(7) 0.4932(7) 0.039(3) Uani 1 1 d . U . . .
O00K O 0.2421(14) 0.5834(10) 0.5782(9) 0.060(4) Uani 1 1 d . U . . .
O00L O 0.4402(15) 0.6343(10) 0.5943(9) 0.065(2) Uani 1 1 d . U . . .
O00M O 0.4321(13) 0.6835(10) 0.4729(8) 0.055(4) Uani 1 1 d . U . . .
O00N O 0.3082(12) 0.4479(9) 0.5754(7) 0.049(3) Uani 1 1 d . U . . .
O00O O 0.6268(15) 0.4381(11) 0.6854(8) 0.064(4) Uani 1 1 d . U . . .
O00P O 0.3707(16) 0.5416(12) 0.6660(9) 0.068(3) Uani 1 1 d . U . . .
O00R O 0.5027(16) 0.4853(11) 0.7641(9) 0.064(4) Uani 1 1 d . U . . .
O00S O 0.4297(15) 0.3967(11) 0.6800(9) 0.066(4) Uani 1 1 d . U . . .
O00T O 0.6893(18) 0.5436(14) 0.5974(11) 0.087(4) Uani 1 1 d . U . . .
O00U O 0.288(2) 0.6649(14) 0.6770(11) 0.087(4) Uani 1 1 d . U . . .
O00W O 0.6401(17) 0.6758(11) 0.5934(9) 0.076(4) Uani 1 1 d D U . . .
O00X O 0.5315(19) 0.6611(14) 0.7780(11) 0.088(6) Uani 1 1 d . U . . .
O00Y O 0.2568(15) 0.6653(12) 0.5166(9) 0.072(4) Uani 1 1 d . U . . .
O010 O 0.6403(16) 0.7065(13) 0.6796(9) 0.076(4) Uani 1 1 d D U . . .
O011 O 0.3034(16) 0.7437(12) 0.6135(10) 0.073(5) Uani 1 1 d . U . . .
O012 O 0.6192(16) 0.5347(13) 0.7720(10) 0.074(5) Uani 1 1 d . U . . .
O013 O 0.4718(15) 0.7756(11) 0.5792(9) 0.069(4) Uani 1 1 d D U . . .
O016 O 0.4707(18) 0.7359(13) 0.6904(11) 0.083(4) Uani 1 1 d . U . . .
O018 O 0.3974(18) 0.6225(12) 0.7653(10) 0.079(5) Uani 1 1 d . U . . .
O01A O 0.7443(19) 0.5794(14) 0.6731(12) 0.087(6) Uani 1 1 d . U . . .
O01H O 0.527(2) 0.7967(15) 0.4936(12) 0.097(8) Uani 1 1 d . U . . .
O01P O 0.3124(15) 0.7986(12) 0.5111(11) 0.077(5) Uani 1 1 d . U . . .
C2 C 0.680(3) 0.407(2) 0.6515(17) 0.081(6) Uani 1 1 d . U . . .
C3 C 0.4628(19) 0.6304(17) 0.8555(9) 0.072(5) Uani 1 1 d D U . . .
C4 C 0.4227(18) 0.6112(17) 0.9352(10) 0.071(5) Uani 1 1 d D U . . .
H4 H 0.388865 0.601505 0.965932 0.085 Uiso 1 1 calc R U . . .
C5 C 0.3610(14) 0.2440(11) 0.6216(8) 0.057(4) Uani 1 1 d D U . . .
H5 H 0.388155 0.238840 0.587619 0.068 Uiso 1 1 calc R U . . .
C6 C 0.4303(18) 0.3513(15) 0.6474(12) 0.056(5) Uani 1 1 d . U . . .
C7 C 0.3282(14) 0.2829(10) 0.7009(8) 0.056(4) Uani 1 1 d D U . . .
H7 H 0.325321 0.308924 0.730807 0.067 Uiso 1 1 calc R U . . .
C8 C 0.5924(19) 0.4915(18) 0.9339(10) 0.079(5) Uani 1 1 d D U . . .
H8 H 0.624732 0.495538 0.966169 0.095 Uiso 1 1 calc R U . . .
C9 C 0.3749(12) 0.2948(11) 0.6568(9) 0.058(4) Uani 1 1 d D U . . .
C10 C 0.3974(17) 0.6065(17) 0.8829(11) 0.071(5) Uani 1 1 d D U . . .
H10 H 0.340331 0.592454 0.867957 0.085 Uiso 1 1 calc R U . . .
C11 C 0.5787(18) 0.8873(14) 0.6212(9) 0.070(5) Uani 1 1 d D U . . .
H11 H 0.545212 0.872520 0.648220 0.083 Uiso 1 1 calc R U . . .
C12 C 0.2032(11) 0.3723(9) 0.6030(9) 0.063(4) Uani 1 1 d D U . . .
C13 C 0.5110(19) 0.4651(18) 0.9280(10) 0.080(6) Uani 1 1 d D U . . .
H13 H 0.475022 0.454152 0.954972 0.096 Uiso 1 1 calc R U . . .
C14 C 0.5294(16) 0.6551(16) 0.8878(11) 0.071(5) Uani 1 1 d D U . . .
H14 H 0.583643 0.675849 0.878635 0.085 Uiso 1 1 calc DR U . . .
C15 C 0.558(2) 0.4890(18) 0.8484(10) 0.079(5) Uani 1 1 d D U . . .
C16 C 0.5042(19) 0.6356(18) 0.9348(11) 0.077(5) Uani 1 1 d D U . . .
H16 H 0.540763 0.641584 0.967638 0.093 Uiso 1 1 calc R U . . .
C19 C 0.6350(17) 0.8992(13) 0.5415(9) 0.068(5) Uani 1 1 d D U . . .
H19 H 0.646516 0.893504 0.506009 0.081 Uiso 1 1 calc R U . . .
C20 C 0.2464(19) 0.4331(16) 0.6146(13) 0.062(5) Uani 1 1 d . U . . .
C21 C 0.6395(19) 0.9351(14) 0.6258(10) 0.073(5) Uani 1 1 d D U . . .
H21 H 0.654988 0.957960 0.656761 0.087 Uiso 1 1 calc R U . . .
C22 C 0.3068(14) 0.2009(10) 0.6430(9) 0.060(5) Uani 1 1 d D U . . .
H22 H 0.287481 0.159624 0.627548 0.072 Uiso 1 1 calc R U . . .
C23 C 0.2871(14) 0.2251(11) 0.6916(9) 0.061(5) Uani 1 1 d D U . . .
H23 H 0.250946 0.205075 0.714907 0.073 Uiso 1 1 calc R U . . .
C24 C 0.5753(15) 0.8645(11) 0.5693(10) 0.069(5) Uani 1 1 d D U . . .
C25 C 0.4927(18) 0.4578(18) 0.8726(11) 0.082(5) Uani 1 1 d D U . . .
H25 H 0.445674 0.436119 0.855920 0.098 Uiso 1 1 calc R U . . .
C26 C 0.1142(13) 0.2870(10) 0.6143(9) 0.063(4) Uani 1 1 d D U . . .
H26 H 0.074551 0.259062 0.628561 0.076 Uiso 1 1 calc R U . . .
C27 C 0.8233(17) 0.8304(14) 0.5908(10) 0.080(5) Uani 1 1 d D U . . .
H27 H 0.860876 0.849538 0.567920 0.096 Uiso 1 1 calc R U . . .
C28 C 0.561(3) 0.494(2) 0.7864(18) 0.082(6) Uani 1 1 d . U . . .
C29 C 0.806(2) 0.3418(18) 0.6492(12) 0.088(6) Uani 1 1 d D U . . .
H29 H 0.790147 0.316789 0.619568 0.106 Uiso 1 1 calc R U . . .
C30 C 0.7712(17) 0.7769(13) 0.5789(10) 0.078(5) Uani 1 1 d D U . . .
H30 H 0.767549 0.754180 0.546989 0.094 Uiso 1 1 calc R U . . .
C31 C 0.908(2) 0.5177(17) 0.6601(11) 0.083(5) Uani 1 1 d D U . . .
H31 H 0.912119 0.541105 0.694006 0.099 Uiso 1 1 calc R U . . .
C32 C 0.8576(19) 0.4809(18) 0.5798(11) 0.082(5) Uani 1 1 d D U . . .
H32 H 0.822520 0.473917 0.548954 0.099 Uiso 1 1 calc R U . . .
C33 C 0.8105(17) 0.8504(12) 0.6417(11) 0.078(5) Uani 1 1 d D U . . .
H33 H 0.839309 0.886658 0.660422 0.093 Uiso 1 1 calc R U . . .
C34 C 0.802(2) 0.4086(17) 0.7193(13) 0.086(6) Uani 1 1 d D U . . .
H34 H 0.783725 0.440201 0.742483 0.103 Uiso 1 1 calc R U . . .
C35 C 0.1547(14) 0.2782(10) 0.5662(9) 0.064(4) Uani 1 1 d D U . . .
H35 H 0.146577 0.243542 0.542989 0.076 Uiso 1 1 calc R U . . .
C36 C 0.7264(12) 0.7642(9) 0.6227(10) 0.072(4) Uani 1 1 d D U . . .
C37 C 0.1439(14) 0.3447(11) 0.6368(8) 0.063(4) Uani 1 1 d D U . . .
H37 H 0.127476 0.362030 0.668764 0.076 Uiso 1 1 calc R U . . .
C38 C 0.2098(13) 0.3313(11) 0.5595(8) 0.061(4) Uani 1 1 d D U . . .
H38 H 0.244519 0.337953 0.531088 0.074 Uiso 1 1 calc R U . . .
C39 C 0.8875(18) 0.3417(19) 0.6781(14) 0.090(6) Uani 1 1 d D U . . .
H39 H 0.936260 0.313062 0.671425 0.108 Uiso 1 1 calc R U . . .
C40 C 0.7547(18) 0.3870(19) 0.6739(14) 0.087(6) Uani 1 1 d D U . . .
C41 C 0.6196(18) 0.5113(18) 0.8859(12) 0.083(5) Uani 1 1 d D U . . .
H41 H 0.669292 0.534883 0.879754 0.100 Uiso 1 1 calc R U . . .
C42 C 0.8368(17) 0.5178(18) 0.6225(13) 0.082(5) Uani 1 1 d D U . . .
C43 C 0.1121(15) 0.6504(14) 0.5449(10) 0.086(5) Uani 1 1 d D U . . .
C1 C 0.9704(17) 0.4769(18) 0.6412(12) 0.083(6) Uani 1 1 d D U . . .
H1 H 1.028365 0.468646 0.657971 0.100 Uiso 1 1 calc R U . . .
C44 C 0.055(2) 0.6159(13) 0.5746(12) 0.097(7) Uani 1 1 d D U . . .
H44 H 0.070882 0.578906 0.597446 0.116 Uiso 1 1 calc R U . . .
C47 C 0.1624(17) 0.7361(15) 0.6471(11) 0.098(6) Uani 1 1 d D U . . .
C49 C 0.7496(17) 0.8087(13) 0.6620(10) 0.078(5) Uani 1 1 d D U . . .
H49 H 0.728619 0.809811 0.697957 0.093 Uiso 1 1 calc R U . . .
C50 C 0.460(3) 0.6309(19) 0.7933(10) 0.074(6) Uani 1 1 d D U . . .
C51 C 0.042(2) 0.7956(14) 0.6278(12) 0.097(6) Uani 1 1 d D U . . .
H51 H 0.005327 0.827427 0.613751 0.117 Uiso 1 1 calc R U . . .
C53 C 0.878(2) 0.3760(19) 0.7242(12) 0.088(6) Uani 1 1 d D U . . .
H53 H 0.917707 0.376821 0.753706 0.105 Uiso 1 1 calc R U . . .
C54 C 0.094(2) 0.7086(13) 0.6729(11) 0.099(6) Uani 1 1 d D U . . .
H54 H 0.097049 0.672089 0.694385 0.119 Uiso 1 1 calc R U . . .
C55 C 0.130(2) 0.7896(15) 0.6194(12) 0.098(6) Uani 1 1 d D U . . .
H55 H 0.161820 0.816883 0.598633 0.117 Uiso 1 1 calc R U . . .
C56 C 0.751(3) 0.551(2) 0.6392(18) 0.082(6) Uani 1 1 d . U . . .
C58 C 0.0200(17) 0.7456(15) 0.6608(11) 0.099(6) Uani 1 1 d D U . . .
H58 H -0.035025 0.738052 0.672859 0.119 Uiso 1 1 calc R U . . .
C60 C 0.939(2) 0.4560(17) 0.5908(12) 0.081(6) Uani 1 1 d D U . . .
H60 H 0.970281 0.427458 0.567441 0.097 Uiso 1 1 calc R U . . .
O6 O 0.2336(13) 0.4659(11) 0.6518(9) 0.062(6) Uani 1 1 d . U . . .
C61 C 0.6596(18) 0.7108(13) 0.6323(9) 0.077(5) Uani 1 1 d D U . . .
O4 O 0.3693(10) 0.5452(9) 0.4976(7) 0.042(3) Uani 1 1 d . U . . .
O3 O 0.5477(18) 0.5835(11) 0.6728(9) 0.074(3) Uani 1 1 d . U . . .
C46 C 0.514(2) 0.8083(16) 0.5468(14) 0.075(7) Uani 1 1 d D U . . .
C45 C -0.0252(18) 0.6449(16) 0.5690(13) 0.103(9) Uani 1 1 d D U . . .
H45 H -0.075822 0.633272 0.588735 0.123 Uiso 1 1 calc R U . . .
C52 C 0.258(3) 0.716(2) 0.6461(18) 0.106(11) Uani 1 1 d . U . . .
C17 C 0.065(2) 0.7016(15) 0.5205(13) 0.102(9) Uani 1 1 d D U . . .
H17 H 0.088425 0.734164 0.496952 0.122 Uiso 1 1 calc R U . . .
C48 C 0.6748(17) 0.9441(13) 0.5766(11) 0.085(8) Uani 1 1 d D U . . .
H48 H 0.716683 0.974255 0.568570 0.102 Uiso 1 1 calc R U . . .
C18 C -0.0195(18) 0.6977(15) 0.5358(14) 0.113(10) Uani 1 1 d D U . . .
H18 H -0.065995 0.728921 0.527044 0.136 Uiso 1 1 calc R U . . .
C57 C 0.205(3) 0.6212(19) 0.5488(15) 0.080(7) Uani 1 1 d . U . . .
O8 O 0.6815(19) 0.6574(15) 0.8020(9) 0.105(7) Uani 1 1 d D U . . .
H8A H 0.692715 0.632748 0.839364 0.157 Uiso 1 1 d DR U . . .
H8B H 0.699829 0.705876 0.812799 0.157 Uiso 1 1 d R U . . .

loop_
_atom_site_aniso_label
_atom_site_aniso_U_11
_atom_site_aniso_U_22
_atom_site_aniso_U_33
_atom_site_aniso_U_23
_atom_site_aniso_U_13
_atom_site_aniso_U_12
In01 0.0373(9) 0.0326(9) 0.0287(9) 0.0058(6) -0.0002(6) -0.0073(6)
In02 0.0682(12) 0.0231(9) 0.0471(11) 0.0094(7) 0.0278(9) 0.0042(8)
In03 0.0996(16) 0.0265(10) 0.0255(9) 0.0046(7) -0.0025(9) -0.0110(9)
In04 0.0871(15) 0.0399(12) 0.0535(13) 0.0241(9) -0.0396(11) -0.0337(10)
In05 0.0966(19) 0.0433(13) 0.0543(14) 0.0039(9) -0.0082(12) 0.0069(11)
In06 0.202(3) 0.0337(12) 0.0341(12) 0.0007(9) -0.0076(15) 0.0187(15)
Fe2 0.052(2) 0.051(3) 0.084(3) -0.004(2) 0.005(2) -0.0297(19)
Fe1 0.117(4) 0.064(3) 0.034(2) 0.0056(19) 0.003(2) 0.059(3)
Fe3 0.092(3) 0.040(2) 0.076(3) 0.003(2) 0.034(3) -0.015(2)
Fe4 0.053(3) 0.067(3) 0.109(4) 0.018(3) -0.004(3) 0.004(2)
Fe0C 0.097(3) 0.068(3) 0.065(3) 0.000(2) -0.013(3) -0.005(3)
Fe5 0.083(4) 0.075(4) 0.131(5) 0.028(3) -0.058(4) -0.006(3)
O00F 0.061(5) 0.039(5) 0.041(5) 0.006(4) 0.003(5) 0.000(4)
O00G 0.040(6) 0.037(6) 0.039(6) 0.003(5) 0.011(5) 0.002(5)
O00I 0.037(6) 0.055(8) 0.034(7) -0.011(6) 0.001(5) 0.007(5)
O00J 0.039(6) 0.029(7) 0.046(6) 0.007(5) -0.011(5) 0.006(6)
O00K 0.062(6) 0.054(7) 0.065(8) -0.003(6) 0.016(6) 0.000(5)
O00L 0.083(5) 0.048(5) 0.061(5) 0.005(4) -0.009(5) -0.010(4)
O00M 0.055(7) 0.052(8) 0.056(6) 0.002(6) -0.009(6) -0.003(6)
O00N 0.049(3) 0.049(3) 0.049(3) 0.0004(10) 0.0032(10) -0.0001(10)
O00O 0.079(6) 0.062(8) 0.052(8) 0.013(7) 0.001(6) -0.004(6)
O00P 0.085(6) 0.071(6) 0.049(5) 0.000(5) 0.008(5) -0.003(5)
O00R 0.080(9) 0.062(8) 0.050(5) 0.006(6) 0.003(6) -0.002(7)
O00S 0.076(8) 0.059(6) 0.063(8) 0.016(6) 0.004(7) -0.016(6)
O00T 0.087(4) 0.087(4) 0.087(4) 0.0005(10) 0.0047(11) -0.0006(10)
O00U 0.117(6) 0.071(8) 0.073(9) 0.011(8) 0.004(6) -0.015(6)
O00W 0.086(7) 0.059(6) 0.079(7) 0.011(6) -0.031(6) -0.017(6)
O00X 0.102(10) 0.084(9) 0.077(8) 0.000(7) 0.002(7) -0.002(7)
O00Y 0.073(6) 0.075(8) 0.068(8) 0.006(6) -0.004(5) -0.002(6)
O010 0.076(9) 0.073(7) 0.079(7) -0.003(6) 0.003(7) -0.011(6)
O011 0.072(8) 0.075(9) 0.073(7) -0.005(6) 0.000(6) -0.007(6)
O012 0.068(9) 0.081(8) 0.072(8) 0.003(7) -0.006(7) -0.008(7)
O013 0.077(7) 0.060(7) 0.071(8) 0.003(6) -0.003(6) -0.009(6)
O016 0.083(4) 0.082(4) 0.083(4) -0.001(2) 0.004(2) -0.001(2)
O018 0.095(9) 0.070(9) 0.071(6) -0.006(6) -0.004(6) 0.007(7)
O01A 0.090(7) 0.081(9) 0.090(10) 0.005(8) 0.002(7) -0.006(7)
O01H 0.117(16) 0.090(15) 0.085(12) 0.015(12) 0.017(13) 0.005(13)
O01P 0.066(10) 0.072(8) 0.093(11) 0.011(9) 0.009(9) 0.020(7)
C2 0.081(6) 0.081(6) 0.081(6) 0.0000(10) 0.0049(11) -0.0001(10)
C3 0.072(5) 0.072(5) 0.072(5) 0.0000(10) 0.0044(11) 0.0001(10)
C4 0.071(5) 0.071(5) 0.071(5) 0.0001(10) 0.0044(11) 0.0002(10)
C5 0.057(4) 0.057(4) 0.057(4) 0.0000(10) 0.0035(11) 0.0000(10)
C6 0.056(5) 0.056(5) 0.056(5) 0.0001(10) 0.0034(11) 0.0000(10)
C7 0.056(4) 0.056(4) 0.056(4) 0.0001(10) 0.0035(11) 0.0000(10)
C8 0.079(6) 0.079(6) 0.079(6) 0.0000(10) 0.0049(11) 0.0002(10)
C9 0.058(4) 0.058(4) 0.058(4) 0.0000(10) 0.0037(11) 0.0000(10)
C10 0.071(5) 0.071(5) 0.071(5) 0.0000(10) 0.0043(11) 0.0001(10)
C11 0.070(5) 0.070(5) 0.069(5) 0.0000(10) 0.0044(11) 0.0002(10)
C12 0.063(4) 0.063(4) 0.063(4) 0.0000(10) 0.0040(11) 0.0000(10)
C13 0.080(6) 0.080(6) 0.080(6) 0.0000(10) 0.0049(11) 0.0001(10)
C14 0.071(5) 0.071(5) 0.071(5) 0.0000(10) 0.0043(11) 0.0001(10)
C15 0.079(5) 0.079(5) 0.079(5) 0.0000(10) 0.0049(11) 0.0001(10)
C16 0.077(5) 0.077(5) 0.077(5) 0.0000(10) 0.0046(11) 0.0000(10)
C19 0.068(5) 0.068(5) 0.068(5) 0.0002(10) 0.0043(11) -0.0001(10)
C20 0.062(5) 0.062(5) 0.062(5) 0.0000(10) 0.0039(11) -0.0001(10)
C21 0.073(5) 0.073(5) 0.073(5) -0.0002(10) 0.0044(11) -0.0001(10)
C22 0.060(5) 0.060(5) 0.060(5) -0.0001(10) 0.0036(11) -0.0001(10)
C23 0.061(5) 0.061(5) 0.061(5) 0.0002(10) 0.0038(11) -0.0001(10)
C24 0.069(5) 0.069(5) 0.069(5) 0.0001(10) 0.0042(11) 0.0000(10)
C25 0.082(5) 0.082(5) 0.082(5) -0.0001(10) 0.0049(11) 0.0000(10)
C26 0.063(4) 0.063(4) 0.064(4) 0.0001(10) 0.0039(11) 0.0000(10)
C27 0.080(5) 0.080(5) 0.080(5) 0.0000(10) 0.0050(11) -0.0001(10)
C28 0.082(6) 0.083(6) 0.082(6) 0.0001(10) 0.0050(11) 0.0000(10)
C29 0.088(6) 0.088(6) 0.088(6) 0.0000(10) 0.0053(11) 0.0001(10)
C30 0.078(5) 0.078(5) 0.078(5) 0.0000(10) 0.0049(11) -0.0001(10)
C31 0.083(5) 0.083(5) 0.083(5) 0.0001(10) 0.0049(11) -0.0001(10)
C32 0.082(5) 0.082(5) 0.082(5) 0.0001(10) 0.0050(11) 0.0000(10)
C33 0.078(5) 0.078(5) 0.078(5) 0.0001(10) 0.0046(11) -0.0001(10)
C34 0.086(6) 0.086(6) 0.086(6) 0.0001(10) 0.0052(11) -0.0001(10)
C35 0.064(4) 0.064(4) 0.064(4) 0.0000(10) 0.0039(11) -0.0002(10)
C36 0.072(4) 0.072(4) 0.072(4) -0.0001(10) 0.0042(11) 0.0000(10)
C37 0.063(4) 0.063(4) 0.063(4) 0.0000(10) 0.0040(11) 0.0000(10)
C38 0.061(4) 0.061(4) 0.061(4) 0.0001(10) 0.0038(11) -0.0001(10)
C39 0.090(6) 0.090(6) 0.090(6) 0.0000(10) 0.0055(11) 0.0001(10)
C40 0.087(6) 0.087(6) 0.087(6) 0.0001(10) 0.0052(11) 0.0000(10)
C41 0.083(5) 0.083(5) 0.083(5) 0.0000(10) 0.0051(11) 0.0000(10)
C42 0.082(5) 0.082(5) 0.082(5) 0.0001(10) 0.0049(11) 0.0000(10)
C43 0.086(5) 0.086(5) 0.086(5) 0.0000(10) 0.0050(11) 0.0002(10)
C1 0.083(6) 0.083(6) 0.083(6) 0.0001(10) 0.0051(11) 0.0000(10)
C44 0.097(7) 0.097(7) 0.097(7) 0.0000(10) 0.0060(11) -0.0002(10)
C47 0.098(6) 0.098(6) 0.098(6) 0.0000(10) 0.0061(11) 0.0001(10)
C49 0.078(5) 0.078(5) 0.078(5) -0.0001(10) 0.0046(11) -0.0001(10)
C50 0.074(6) 0.074(6) 0.074(6) 0.0001(10) 0.0045(11) 0.0000(10)
C51 0.097(6) 0.097(6) 0.097(6) -0.0001(10) 0.0059(11) 0.0001(10)
C53 0.088(6) 0.088(6) 0.088(6) 0.0000(10) 0.0054(11) 0.0000(10)
C54 0.099(6) 0.099(6) 0.099(6) 0.0000(10) 0.0061(11) -0.0001(10)
C55 0.098(6) 0.098(6) 0.098(6) 0.0000(10) 0.0060(11) -0.0001(10)
C56 0.082(6) 0.082(6) 0.082(6) 0.0000(10) 0.0051(11) 0.0001(10)
C58 0.099(6) 0.099(6) 0.099(6) 0.0000(10) 0.0062(11) 0.0000(10)
C60 0.081(6) 0.081(6) 0.081(6) 0.0001(10) 0.0050(11) 0.0001(10)
O6 0.055(10) 0.061(12) 0.073(12) -0.009(10) 0.026(9) -0.027(9)
C61 0.077(5) 0.076(5) 0.076(5) 0.0000(10) 0.0047(11) 0.0000(10)
O4 0.037(6) 0.045(7) 0.045(5) 0.005(5) 0.013(5) -0.007(6)
O3 0.099(5) 0.059(5) 0.063(5) 0.004(5) -0.006(5) -0.020(4)
C46 0.088(17) 0.053(15) 0.083(12) 0.002(11) 0.008(13) -0.003(10)
C45 0.081(11) 0.09(2) 0.13(2) -0.024(16) -0.014(15) -0.019(12)
C52 0.101(13) 0.11(3) 0.10(3) 0.01(2) 0.02(2) 0.011(16)
C17 0.087(14) 0.101(19) 0.11(2) 0.009(14) -0.043(16) -0.013(12)
C48 0.063(16) 0.11(2) 0.084(13) -0.011(13) 0.009(13) -0.021(12)
C18 0.083(13) 0.11(2) 0.14(3) -0.003(17) -0.043(18) -0.009(14)
C57 0.088(11) 0.073(16) 0.078(17) 0.005(11) -0.006(12) -0.008(10)
O8 0.105(7) 0.105(7) 0.104(7) -0.001(2) 0.005(2) 0.000(2)

loop_
_atom_type_symbol
_atom_type_description
_atom_type_scat_dispersion_real
_atom_type_scat_dispersion_imag
_atom_type_scat_source
C C 0.0033 0.0016 'International Tables Vol C Tables 4.2.6.8 and 6.1.1.4'
Fe Fe 0.3463 0.8444 'International Tables Vol C Tables 4.2.6.8 and 6.1.1.4'
In In -0.7276 1.3100 'International Tables Vol C Tables 4.2.6.8 and 6.1.1.4'
O O 0.0106 0.0060 'International Tables Vol C Tables 4.2.6.8 and 6.1.1.4'
H H 0.0000 0.0000 'International Tables Vol C Tables 4.2.6.8 and 6.1.1.4'

loop_
_geom_angle_atom_site_label_1
_geom_angle_atom_site_label_2
_geom_angle_atom_site_label_3
_geom_angle
_geom_angle_site_symmetry_1
_geom_angle_site_symmetry_3
_geom_angle_publ_flag
O00F In01 O00G 91.1(6) . . ?
O00F In01 O00I 94.1(7) . . ?
O00F In01 O4 95.3(7) . 3_666 ?
O00I In01 O00G 88.5(7) . . ?
O00J In01 O00F 98.0(7) . . ?
O00J In01 O00G 87.1(6) . . ?
O00J In01 O00I 167.2(6) . . ?
O00J In01 O4 96.8(7) . 3_666 ?
O00M In01 O00F 169.2(7) 3_666 . ?
O00M In01 O00G 80.0(7) 3_666 . ?
O00M In01 O00I 79.7(7) 3_666 . ?
O00M In01 O00J 87.7(7) 3_666 . ?
O00M In01 O4 93.1(7) 3_666 3_666 ?
O4 In01 O00G 172.0(6) 3_666 . ?
O4 In01 O00I 86.3(7) 3_666 . ?
O00K In02 O00F 174.2(8) . . ?
O00K In02 O00L 94.6(9) . . ?
O00L In02 O00F 83.6(8) . . ?
O00N In02 O00F 93.6(7) . . ?
O00N In02 O00K 87.6(8) . . ?
O00N In02 O00L 173.6(8) . . ?
O00N In02 O00P 91.9(8) . . ?
O00P In02 O00F 86.3(8) . . ?
O00P In02 O00K 88.0(9) . . ?
O00P In02 O00L 82.2(9) . . ?
O4 In02 O00F 95.2(6) . . ?
O4 In02 O00K 90.5(8) . . ?
O4 In02 O00L 95.7(7) . . ?
O4 In02 O00N 90.3(7) . . ?
O4 In02 O00P 177.2(8) . . ?
O00F In03 O00P 81.5(7) . . ?
O00F In03 O00R 171.0(8) . . ?
O00F In03 O00S 99.8(8) . . ?
O00O In03 O00F 97.5(8) . . ?
O00O In03 O00P 178.1(8) . . ?
O00O In03 O00R 89.2(9) . . ?
O00O In03 O00S 95.4(9) . . ?
O00O In03 O3 101.1(10) . . ?
O00R In03 O00P 91.6(8) . . ?
O00S In03 O00P 86.3(8) . . ?
O00S In03 O00R 85.4(9) . . ?
O3 In03 O00F 78.9(8) . . ?
O3 In03 O00P 77.1(9) . . ?
O3 In03 O00R 94.0(9) . . ?
O3 In03 O00S 163.4(10) . . ?
O00F In04 In06 85.5(5) . . ?
O00F In04 O00L 85.9(8) . . ?
O00J In04 In06 134.0(4) 3_666 . ?
O00J In04 O00F 92.2(7) 3_666 . ?
O00J In04 O00L 95.4(7) 3_666 . ?
O00J In04 O3 168.8(8) 3_666 . ?
O00L In04 In06 38.6(6) . . ?
O00T In04 In06 132.6(8) . . ?
O00T In04 O00F 90.1(10) . . ?
O00T In04 O00J 93.3(9) . 3_666 ?
O00T In04 O00L 170.5(10) . . ?
O00T In04 O00W 87.0(11) . . ?
O00T In04 O3 94.2(11) . . ?
O00W In04 In06 93.8(8) . . ?
O00W In04 O00F 175.4(8) . . ?
O00W In04 O00J 91.5(8) . 3_666 ?
O00W In04 O00L 96.4(9) . . ?
O00W In04 O3 97.2(9) . . ?
O3 In04 In06 38.6(7) . . ?
O3 In04 O00F 79.4(8) . . ?
O3 In04 O00L 76.6(9) . . ?
O00L In05 O00Y 101.7(9) . . ?
O00L In05 O011 92.0(9) . . ?
O00L In05 O01P 170.5(9) . . ?
O00M In05 O00L 95.3(8) . . ?
O00M In05 O00Y 87.1(8) . . ?
O00M In05 O011 170.6(8) . . ?
O00M In05 O01P 93.5(9) . . ?
O00Y In05 O011 85.7(9) . . ?
O00Y In05 O01P 82.1(9) . . ?
O011 In05 O01P 79.5(10) . . ?
O013 In05 O00L 89.0(9) . . ?
O013 In05 O00M 102.2(8) . . ?
O013 In05 O00Y 165.2(10) . . ?
O013 In05 O011 83.7(9) . . ?
O013 In05 O01P 85.9(10) . . ?
O00L In06 In04 40.1(6) . . ?
O00L In06 O00P 82.8(8) . . ?
O00L In06 O00U 97.0(9) . . ?
O00L In06 O018 166.7(9) . . ?
O00L In06 O3 78.0(9) . . ?
O00P In06 In04 84.8(6) . . ?
O00P In06 O00U 80.4(10) . . ?
O00P In06 O018 84.2(9) . . ?
O00U In06 In04 136.3(7) . . ?
O00U In06 O018 77.9(10) . . ?
O016 In06 In04 99.8(7) . . ?
O016 In06 O00L 97.5(9) . . ?
O016 In06 O00P 173.3(10) . . ?
O016 In06 O00U 92.9(10) . . ?
O016 In06 O018 95.1(10) . . ?
O016 In06 O3 105.3(10) . . ?
O018 In06 In04 141.1(7) . . ?
O3 In06 In04 38.4(6) . . ?
O3 In06 O00P 81.4(9) . . ?
O3 In06 O00U 161.6(10) . . ?
O3 In06 O018 103.0(9) . . ?
C19 Fe2 C11 65.6(7) . . ?
C19 Fe2 C21 66.3(8) . . ?
C19 Fe2 C24 39.3(6) . . ?
C19 Fe2 C48 39.9(7) . . ?
C21 Fe2 C11 38.3(6) . . ?
C21 Fe2 C24 65.1(8) . . ?
C24 Fe2 C11 38.7(6) . . ?
C27 Fe2 C11 171.9(11) . . ?
C27 Fe2 C19 115.4(10) . . ?
C27 Fe2 C21 134.0(11) . . ?
C27 Fe2 C24 146.7(11) . . ?
C27 Fe2 C30 40.8(7) . . ?
C27 Fe2 C48 109.7(10) . . ?
C30 Fe2 C11 147.0(10) . . ?
C30 Fe2 C19 113.2(10) . . ?
C30 Fe2 C21 174.5(11) . . ?
C30 Fe2 C24 118.3(10) . . ?
C30 Fe2 C48 136.4(11) . . ?
C33 Fe2 C11 132.6(11) . . ?
C33 Fe2 C19 141.8(11) . . ?
C33 Fe2 C21 106.5(10) . . ?
C33 Fe2 C24 171.0(11) . . ?
C33 Fe2 C27 41.5(6) . . ?
C33 Fe2 C30 70.4(7) . . ?
C33 Fe2 C36 71.9(8) . . ?
C33 Fe2 C48 109.8(10) . . ?
C36 Fe2 C11 116.1(10) . . ?
C36 Fe2 C19 136.8(10) . . ?
C36 Fe2 C21 143.7(11) . . ?
C36 Fe2 C24 112.7(9) . . ?
C36 Fe2 C27 69.1(9) . . ?
C36 Fe2 C30 40.4(6) . . ?
C36 Fe2 C48 176.1(11) . . ?
C49 Fe2 C11 108.3(11) . . ?
C49 Fe2 C19 173.6(10) . . ?
C49 Fe2 C21 110.5(11) . . ?
C49 Fe2 C24 134.5(11) . . ?
C49 Fe2 C27 70.9(8) . . ?
C49 Fe2 C30 70.5(8) . . ?
C49 Fe2 C33 43.7(8) . . ?
C49 Fe2 C36 42.8(7) . . ?
C49 Fe2 C48 140.7(12) . . ?
C48 Fe2 C11 65.5(8) . . ?
C48 Fe2 C21 39.7(7) . . ?
C48 Fe2 C24 66.1(7) . . ?
C3 Fe1 C4 66.6(11) . . ?
C3 Fe1 C8 152.8(12) . . ?
C3 Fe1 C13 166.2(12) . . ?
C3 Fe1 C14 37.9(7) . . ?
C3 Fe1 C15 109.5(12) . . ?
C3 Fe1 C16 63.0(11) . . ?
C3 Fe1 C25 128.1(12) . . ?
C3 Fe1 C41 119.3(12) . . ?
C4 Fe1 C8 124.4(12) . . ?
C4 Fe1 C13 114.4(12) . . ?
C4 Fe1 C14 66.1(9) . . ?
C4 Fe1 C15 169.8(12) . . ?
C4 Fe1 C25 135.4(12) . . ?
C4 Fe1 C41 151.4(12) . . ?
C8 Fe1 C14 119.1(11) . . ?
C10 Fe1 C3 40.4(7) . . ?
C10 Fe1 C4 40.4(7) . . ?
C10 Fe1 C8 162.9(11) . . ?
C10 Fe1 C13 131.1(12) . . ?
C10 Fe1 C14 66.3(9) . . ?
C10 Fe1 C15 130.6(12) . . ?
C10 Fe1 C16 66.0(11) . . ?
C10 Fe1 C25 118.5(12) . . ?
C10 Fe1 C41 158.8(12) . . ?
C13 Fe1 C8 39.0(6) . . ?
C13 Fe1 C14 155.9(11) . . ?
C13 Fe1 C15 67.0(10) . . ?
C13 Fe1 C25 40.8(7) . . ?
C13 Fe1 C41 67.0(9) . . ?
C15 Fe1 C8 63.5(10) . . ?
C15 Fe1 C14 117.2(11) . . ?
C15 Fe1 C25 39.0(6) . . ?
C15 Fe1 C41 38.8(7) . . ?
C16 Fe1 C4 40.2(7) . . ?
C16 Fe1 C8 107.7(13) . . ?
C16 Fe1 C13 127.4(12) . . ?
C16 Fe1 C14 36.8(7) . . ?
C16 Fe1 C15 147.7(12) . . ?
C16 Fe1 C25 168.1(12) . . ?
C16 Fe1 C41 114.4(12) . . ?
C25 Fe1 C8 64.6(9) . . ?
C25 Fe1 C14 154.4(11) . . ?
C25 Fe1 C41 65.9(10) . . ?
C41 Fe1 C8 38.1(6) . . ?
C41 Fe1 C14 100.7(12) . . ?
C5 Fe3 C7 67.9(6) . . ?
C5 Fe3 C9 41.2(6) . . ?
C5 Fe3 C12 129.9(9) . . ?
C5 Fe3 C22 40.6(6) . . ?
C5 Fe3 C23 67.1(8) . . ?
C5 Fe3 C26 148.5(9) . . ?
C5 Fe3 C35 116.4(9) . . ?
C5 Fe3 C37 169.4(10) . . ?
C5 Fe3 C38 108.2(8) . . ?
C7 Fe3 C26 133.5(9) . . ?
C7 Fe3 C35 170.3(9) . . ?
C7 Fe3 C38 150.1(9) . . ?
C9 Fe3 C7 39.6(6) . . ?
C9 Fe3 C12 109.7(8) . . ?
C9 Fe3 C23 66.2(9) . . ?
C9 Fe3 C26 170.1(10) . . ?
C9 Fe3 C35 149.1(9) . . ?
C9 Fe3 C37 132.1(9) . . ?
C9 Fe3 C38 117.6(8) . . ?
C12 Fe3 C7 119.2(8) . . ?
C12 Fe3 C26 66.0(6) . . ?
C12 Fe3 C35 65.6(6) . . ?
C12 Fe3 C37 40.0(6) . . ?
C12 Fe3 C38 39.2(6) . . ?
C22 Fe3 C7 67.7(7) . . ?
C22 Fe3 C9 68.3(8) . . ?
C22 Fe3 C12 167.6(9) . . ?
C22 Fe3 C23 40.1(6) . . ?
C22 Fe3 C26 117.9(9) . . ?
C22 Fe3 C35 109.4(8) . . ?
C22 Fe3 C37 149.9(9) . . ?
C22 Fe3 C38 129.8(9) . . ?
C23 Fe3 C7 39.1(6) . . ?
C23 Fe3 C12 151.4(9) . . ?
C23 Fe3 C26 112.9(9) . . ?
C23 Fe3 C35 132.9(9) . . ?
C23 Fe3 C37 120.2(9) . . ?
C23 Fe3 C38 168.8(10) . . ?
C26 Fe3 C35 38.7(6) . . ?
C37 Fe3 C7 112.2(8) . . ?
C37 Fe3 C26 38.9(6) . . ?
C37 Fe3 C35 65.3(6) . . ?
C37 Fe3 C38 66.0(6) . . ?
C38 Fe3 C26 65.4(6) . . ?
C38 Fe3 C35 38.8(6) . . ?
C43 Fe4 C44 43.2(7) . . ?
C43 Fe4 C47 111.9(10) . . ?
C43 Fe4 C51 155.1(13) . . ?
C43 Fe4 C54 129.8(13) . . ?
C43 Fe4 C55 123.6(12) . . ?
C43 Fe4 C58 165.7(14) . . ?
C43 Fe4 C45 71.7(8) . . ?
C43 Fe4 C17 44.8(8) . . ?
C43 Fe4 C18 73.1(9) . . ?
C44 Fe4 C47 122.9(13) . . ?
C44 Fe4 C51 159.9(14) . . ?
C44 Fe4 C54 107.6(12) . . ?
C44 Fe4 C55 159.0(14) . . ?
C44 Fe4 C58 124.3(13) . . ?
C44 Fe4 C45 41.4(8) . . ?
C44 Fe4 C18 71.0(8) . . ?
C47 Fe4 C51 66.1(8) . . ?
C47 Fe4 C55 39.7(7) . . ?
C47 Fe4 C58 67.1(8) . . ?
C54 Fe4 C47 40.7(7) . . ?
C54 Fe4 C51 66.3(7) . . ?
C54 Fe4 C55 66.9(7) . . ?
C54 Fe4 C58 40.0(7) . . ?
C55 Fe4 C51 38.5(7) . . ?
C58 Fe4 C51 38.8(6) . . ?
C58 Fe4 C55 65.5(8) . . ?
C45 Fe4 C47 153.3(15) . . ?
C45 Fe4 C51 122.1(13) . . ?
C45 Fe4 C54 115.6(13) . . ?
C45 Fe4 C55 159.6(14) . . ?
C45 Fe4 C58 102.7(11) . . ?
C17 Fe4 C44 73.3(8) . . ?
C17 Fe4 C47 130.7(13) . . ?
C17 Fe4 C51 116.0(13) . . ?
C17 Fe4 C54 170.7(14) . . ?
C17 Fe4 C55 108.8(12) . . ?
C17 Fe4 C58 147.0(14) . . ?
C17 Fe4 C45 71.5(9) . . ?
C17 Fe4 C18 42.8(8) . . ?
C18 Fe4 C47 164.9(14) . . ?
C18 Fe4 C51 103.1(12) . . ?
C18 Fe4 C54 146.5(15) . . ?
C18 Fe4 C55 125.3(13) . . ?
C18 Fe4 C58 111.8(13) . . ?
C18 Fe4 C45 41.3(7) . . ?
O010 Fe0C O00X 87.8(10) . . ?
O010 Fe0C O01A 87.0(10) . . ?
O012 Fe0C O00X 82.9(10) . . ?
O012 Fe0C O010 170.5(10) . . ?
O012 Fe0C O01A 102.4(11) . . ?
O012 Fe0C O8 82.3(11) . . ?
O01A Fe0C O00X 174.3(11) . . ?
O3 Fe0C O00X 91.0(11) . . ?
O3 Fe0C O010 88.1(9) . . ?
O3 Fe0C O012 90.4(10) . . ?
O3 Fe0C O01A 91.3(11) . . ?
O3 Fe0C O8 152.0(12) . . ?
O8 Fe0C O00X 61.3(11) . . ?
O8 Fe0C O010 94.8(11) . . ?
O8 Fe0C O01A 116.6(11) . . ?
C29 Fe5 C32 115.8(13) . . ?
C29 Fe5 C34 64.7(10) . . ?
C29 Fe5 C40 39.3(7) . . ?
C29 Fe5 C53 64.3(10) . . ?
C31 Fe5 C29 165.3(13) . . ?
C31 Fe5 C32 68.1(10) . . ?
C31 Fe5 C34 102.8(13) . . ?
C31 Fe5 C40 126.1(13) . . ?
C31 Fe5 C42 41.1(7) . . ?
C31 Fe5 C53 110.9(13) . . ?
C32 Fe5 C34 139.7(12) . . ?
C32 Fe5 C40 114.7(13) . . ?
C32 Fe5 C53 176.4(12) . . ?
C34 Fe5 C53 36.7(7) . . ?
C39 Fe5 C29 41.2(8) . . ?
C39 Fe5 C31 142.8(13) . . ?
C39 Fe5 C32 143.8(13) . . ?
C39 Fe5 C34 65.4(11) . . ?
C39 Fe5 C40 67.2(10) . . ?
C39 Fe5 C42 172.1(13) . . ?
C39 Fe5 C53 38.7(8) . . ?
C39 Fe5 C60 119.4(13) . . ?
C40 Fe5 C34 38.0(7) . . ?
C40 Fe5 C53 62.9(11) . . ?
C42 Fe5 C29 132.8(13) . . ?
C42 Fe5 C32 39.0(6) . . ?
C42 Fe5 C34 108.2(13) . . ?
C42 Fe5 C40 105.0(13) . . ?
C42 Fe5 C53 138.0(13) . . ?
C1 Fe5 C29 151.7(13) . . ?
C1 Fe5 C31 42.6(8) . . ?
C1 Fe5 C32 69.9(10) . . ?
C1 Fe5 C34 130.5(13) . . ?
C1 Fe5 C39 117.2(13) . . ?
C1 Fe5 C40 166.8(14) . . ?
C1 Fe5 C42 70.3(11) . . ?
C1 Fe5 C53 111.9(13) . . ?
C1 Fe5 C60 42.9(8) . . ?
C60 Fe5 C29 122.7(13) . . ?
C60 Fe5 C31 69.9(11) . . ?
C60 Fe5 C32 39.8(7) . . ?
C60 Fe5 C34 172.6(13) . . ?
C60 Fe5 C40 147.7(13) . . ?
C60 Fe5 C42 67.5(11) . . ?
C60 Fe5 C53 143.6(13) . . ?
In01 O00F In02 120.9(9) . . ?
In01 O00F In03 110.4(8) . . ?
In01 O00F In04 127.7(9) . . ?
In03 O00F In02 98.0(7) . . ?
In04 O00F In02 95.1(7) . . ?
In04 O00F In03 99.1(7) . . ?
C6 O00G In01 143(2) . . ?
C2 O00I In01 141(2) . . ?
In04 O00J In01 131.2(9) 3_666 . ?
C57 O00K In02 133(2) . . ?
In04 O00L In02 93.6(8) . . ?
In05 O00L In02 111.0(10) . . ?
In05 O00L In04 129.8(11) . . ?
In06 O00L In02 97.3(8) . . ?
In06 O00L In04 101.3(9) . . ?
In06 O00L In05 117.1(11) . . ?
In01 O00M In05 127.2(10) 3_666 . ?
C20 O00N In02 117.6(18) . . ?
C2 O00O In03 135(2) . . ?
In02 O00P In03 93.4(8) . . ?
In02 O00P In06 97.3(9) . . ?
In06 O00P In03 94.7(9) . . ?
C28 O00R In03 117(3) . . ?
C6 O00S In03 125(2) . . ?
C56 O00T In04 126(3) . . ?
C52 O00U In06 119(3) . . ?
C61 O00W In04 130(2) . . ?
C50 O00X Fe0C 125(2) . . ?
C57 O00Y In05 123.7(19) . . ?
C61 O010 Fe0C 124(2) . . ?
C52 O011 In05 134(3) . . ?
C28 O012 Fe0C 144(3) . . ?
C46 O013 In05 117(2) . . ?
C50 O018 In06 109(2) . . ?
C56 O01A Fe0C 140(3) . . ?
O00I C2 O00O 117(3) . . ?
O00I C2 C40 127(4) . . ?
C40 C2 O00O 115(4) . . ?
C10 C3 Fe1 68(2) . . ?
C10 C3 C14 112.9(18) . . ?
C10 C3 C50 123(2) . . ?
C14 C3 Fe1 80(2) . . ?
C14 C3 C50 124(2) . . ?
C50 C3 Fe1 121(2) . . ?
Fe1 C4 H4 128.3 . . ?
C10 C4 Fe1 68.0(19) . . ?
C10 C4 H4 128.3 . . ?
C10 C4 C16 103.4(18) . . ?
C16 C4 Fe1 69(2) . . ?
C16 C4 H4 128.3 . . ?
Fe3 C5 H5 125.6 . . ?
C9 C5 Fe3 71.8(10) . . ?
C9 C5 H5 125.6 . . ?
C22 C5 Fe3 71.1(9) . . ?
C22 C5 H5 125.6 . . ?
C22 C5 C9 108.7(16) . . ?
O00G C6 O00S 126(3) . . ?
O00G C6 C9 114(3) . . ?
O00S C6 C9 118(3) . . ?
Fe3 C7 H7 128.3 . . ?
C9 C7 Fe3 67.5(9) . . ?
C9 C7 H7 126.9 . . ?
C23 C7 Fe3 68.8(9) . . ?
C23 C7 H7 126.9 . . ?
C23 C7 C9 106.1(15) . . ?
Fe1 C8 H8 130.7 . . ?
C13 C8 Fe1 66(2) . . ?
C13 C8 H8 124.7 . . ?
C41 C8 Fe1 70(2) . . ?
C41 C8 H8 124.7 . . ?
C41 C8 C13 110.6(13) . . ?
C5 C9 Fe3 67.0(11) . . ?
C5 C9 C6 125(2) . . ?
C6 C9 Fe3 125.3(9) . . ?
C7 C9 Fe3 72.9(11) . . ?
C7 C9 C5 108.1(17) . . ?
C7 C9 C6 127(2) . . ?
Fe1 C10 H10 126.4 . . ?
C3 C10 Fe1 72(2) . . ?
C3 C10 C4 107.0(17) . . ?
C3 C10 H10 126.4 . . ?
C4 C10 Fe1 72(2) . . ?
C4 C10 H10 126.4 . . ?
Fe2 C11 H11 126.3 . . ?
C21 C11 Fe2 69.4(16) . . ?
C21 C11 H11 125.8 . . ?
C21 C11 C24 108.3(13) . . ?
C24 C11 Fe2 70.0(13) . . ?
C24 C11 H11 125.8 . . ?
C20 C12 Fe3 123.2(8) . . ?
C37 C12 Fe3 70.3(9) . . ?
C37 C12 C20 123(2) . . ?
C38 C12 Fe3 72.1(9) . . ?
C38 C12 C20 129(2) . . ?
C38 C12 C37 107.9(11) . . ?
Fe1 C13 H13 117.7 . . ?
C8 C13 Fe1 75(2) . . ?
C8 C13 H13 127.0 . . ?
C8 C13 C25 106.1(12) . . ?
C25 C13 Fe1 73(2) . . ?
C25 C13 H13 127.0 . . ?
Fe1 C14 H14 130.0 . . ?
C3 C14 Fe1 62.6(18) . . ?
C3 C14 H14 130.0 . . ?
C16 C14 Fe1 62(2) . . ?
C16 C14 C3 99.5(17) . . ?
C16 C14 H14 130.0 . . ?
C25 C15 Fe1 71(2) . . ?
C25 C15 C28 123(3) . . ?
C25 C15 C41 110.4(14) . . ?
C28 C15 Fe1 126(3) . . ?
C41 C15 Fe1 72(2) . . ?
C41 C15 C28 127(3) . . ?
Fe1 C16 H16 121.8 . . ?
C4 C16 Fe1 70(2) . . ?
C4 C16 H16 121.8 . . ?
C14 C16 Fe1 81(2) . . ?
C14 C16 C4 116(2) . . ?
C14 C16 H16 121.8 . . ?
Fe2 C19 H19 123.5 . . ?
C24 C19 Fe2 71.9(12) . . ?
C24 C19 H19 126.1 . . ?
C24 C19 C48 107.8(12) . . ?
C48 C19 Fe2 70.2(12) . . ?
C48 C19 H19 126.1 . . ?
O00N C20 C12 111(3) . . ?
O6 C20 O00N 124(3) . . ?
O6 C20 C12 124(3) . . ?
Fe2 C21 H21 124.1 . . ?
C11 C21 Fe2 72.3(16) . . ?
C11 C21 H21 125.6 . . ?
C11 C21 C48 108.9(13) . . ?
C48 C21 Fe2 69.6(15) . . ?
C48 C21 H21 125.6 . . ?
Fe3 C22 H22 126.6 . . ?
C5 C22 Fe3 68.3(9) . . ?
C5 C22 H22 126.6 . . ?
C5 C22 C23 106.8(16) . . ?
C23 C22 Fe3 72.0(11) . . ?
C23 C22 H22 126.6 . . ?
Fe3 C23 H23 126.8 . . ?
C7 C23 Fe3 72.1(10) . . ?
C7 C23 C22 110.2(18) . . ?
C7 C23 H23 124.9 . . ?
C22 C23 Fe3 67.8(11) . . ?
C22 C23 H23 124.9 . . ?
C11 C24 Fe2 71.3(14) . . ?
C11 C24 C19 108.0(13) . . ?
C11 C24 C46 125(2) . . ?
C19 C24 Fe2 68.8(13) . . ?
C19 C24 C46 127(2) . . ?
C46 C24 Fe2 125.3(15) . . ?
Fe1 C25 H25 127.9 . . ?
C13 C25 Fe1 66.7(19) . . ?
C13 C25 H25 126.9 . . ?
C15 C25 Fe1 70(2) . . ?
C15 C25 C13 106.2(12) . . ?
C15 C25 H25 126.9 . . ?
Fe3 C26 H26 125.5 . . ?
C35 C26 Fe3 71.5(9) . . ?
C35 C26 H26 126.0 . . ?
C37 C26 Fe3 68.6(8) . . ?
C37 C26 H26 126.0 . . ?
C37 C26 C35 108.1(10) . . ?
Fe2 C27 H27 129.1 . . ?
C30 C27 Fe2 71.0(11) . . ?
C30 C27 H27 125.4 . . ?
C33 C27 Fe2 66.0(12) . . ?
C33 C27 H27 125.4 . . ?
C33 C27 C30 109.1(14) . . ?
O00R C28 O012 123(4) . . ?
O00R C28 C15 116(4) . . ?
O012 C28 C15 113(3) . . ?
Fe5 C29 H29 126.6 . . ?
C39 C29 Fe5 65(2) . . ?
C39 C29 H29 126.8 . . ?
C40 C29 Fe5 73(2) . . ?
C40 C29 H29 126.8 . . ?
C40 C29 C39 106.4(12) . . ?
Fe2 C30 H30 130.5 . . ?
C27 C30 Fe2 68.1(9) . . ?
C27 C30 H30 126.4 . . ?
C36 C30 Fe2 66.5(10) . . ?
C36 C30 C27 107.1(13) . . ?
C36 C30 H30 126.4 . . ?
Fe5 C31 H31 126.3 . . ?
C42 C31 Fe5 73(2) . . ?
C42 C31 H31 126.3 . . ?
C1 C31 Fe5 65(2) . . ?
C1 C31 H31 126.3 . . ?
C1 C31 C42 107.3(11) . . ?
Fe5 C32 H32 130.6 . . ?
C42 C32 Fe5 69(2) . . ?
C42 C32 H32 126.1 . . ?
C60 C32 Fe5 65.5(19) . . ?
C60 C32 H32 126.1 . . ?
C60 C32 C42 107.8(12) . . ?
Fe2 C33 H33 126.5 . . ?
C27 C33 Fe2 72.5(12) . . ?
C27 C33 H33 126.5 . . ?
C27 C33 C49 107.0(12) . . ?
C49 C33 Fe2 66.8(10) . . ?
C49 C33 H33 126.5 . . ?
Fe5 C34 H34 124.2 . . ?
C40 C34 Fe5 69(2) . . ?
C40 C34 H34 125.7 . . ?
C53 C34 Fe5 72(2) . . ?
C53 C34 H34 125.7 . . ?
C53 C34 C40 108.6(17) . . ?
Fe3 C35 H35 126.5 . . ?
C26 C35 Fe3 69.7(9) . . ?
C26 C35 H35 126.2 . . ?
C38 C35 Fe3 69.2(8) . . ?
C38 C35 C26 107.6(10) . . ?
C38 C35 H35 126.2 . . ?
C30 C36 Fe2 73.1(11) . . ?
C30 C36 C49 109.1(14) . . ?
C30 C36 C61 130(2) . . ?
C49 C36 Fe2 65.8(12) . . ?
C49 C36 C61 121(2) . . ?
C61 C36 Fe2 126.6(8) . . ?
Fe3 C37 H37 123.5 . . ?
C12 C37 Fe3 69.7(8) . . ?
C12 C37 H37 125.9 . . ?
C26 C37 Fe3 72.5(8) . . ?
C26 C37 C12 108.3(11) . . ?
C26 C37 H37 125.9 . . ?
Fe3 C38 H38 125.0 . . ?
C12 C38 Fe3 68.6(8) . . ?
C12 C38 C35 108.1(10) . . ?
C12 C38 H38 125.9 . . ?
C35 C38 Fe3 72.0(8) . . ?
C35 C38 H38 125.9 . . ?
Fe5 C39 H39 125.3 . . ?
C29 C39 Fe5 74(2) . . ?
C29 C39 H39 125.3 . . ?
C53 C39 Fe5 79(2) . . ?
C53 C39 C29 107.5(15) . . ?
C53 C39 H39 125.3 . . ?
C2 C40 Fe5 119(3) . . ?
C2 C40 C29 122(3) . . ?
C2 C40 C34 131(3) . . ?
C29 C40 Fe5 68(2) . . ?
C34 C40 Fe5 73(2) . . ?
C34 C40 C29 107.6(15) . . ?
Fe1 C41 H41 123.8 . . ?
C8 C41 Fe1 71(2) . . ?
C8 C41 C15 105.7(13) . . ?
C8 C41 H41 127.2 . . ?
C15 C41 Fe1 69(2) . . ?
C15 C41 H41 127.2 . . ?
C31 C42 Fe5 66.3(19) . . ?
C31 C42 C56 117(3) . . ?
C32 C42 Fe5 72(2) . . ?
C32 C42 C31 108.5(12) . . ?
C32 C42 C56 134(3) . . ?
C56 C42 Fe5 121(3) . . ?
C44 C43 Fe4 71.7(13) . . ?
C44 C43 C17 107.7(11) . . ?
C44 C43 C57 112(3) . . ?
C17 C43 Fe4 68.3(13) . . ?
C17 C43 C57 140(3) . . ?
C57 C43 Fe4 124.7(10) . . ?
Fe5 C1 H1 126.2 . . ?
C31 C1 Fe5 73(2) . . ?
C31 C1 H1 126.2 . . ?
C31 C1 C60 107.2(12) . . ?
C60 C1 Fe5 72(2) . . ?
C60 C1 H1 126.2 . . ?
Fe4 C44 H44 125.8 . . ?
C43 C44 Fe4 65.0(12) . . ?
C43 C44 H44 125.8 . . ?
C45 C44 Fe4 71.9(10) . . ?
C45 C44 C43 108.3(11) . . ?
C45 C44 H44 125.8 . . ?
C54 C47 Fe4 69.3(13) . . ?
C54 C47 C52 131(3) . . ?
C55 C47 Fe4 72.8(13) . . ?
C55 C47 C54 107.6(11) . . ?
C55 C47 C52 122(3) . . ?
C52 C47 Fe4 123.5(10) . . ?
Fe2 C49 H49 126.2 . . ?
C33 C49 Fe2 69.5(10) . . ?
C33 C49 H49 126.2 . . ?
C36 C49 Fe2 71.4(11) . . ?
C36 C49 C33 107.6(14) . . ?
C36 C49 H49 126.2 . . ?
O00X C50 C3 109(3) . . ?
O018 C50 O00X 124(3) . . ?
O018 C50 C3 125(3) . . ?
Fe4 C51 H51 127.6 . . ?
C55 C51 Fe4 69.2(11) . . ?
C55 C51 H51 126.1 . . ?
C55 C51 C58 107.9(11) . . ?
C58 C51 Fe4 68.7(12) . . ?
C58 C51 H51 126.1 . . ?
Fe5 C53 H53 132.8 . . ?
C34 C53 Fe5 71(2) . . ?
C34 C53 C39 108.4(18) . . ?
C34 C53 H53 125.8 . . ?
C39 C53 Fe5 62(2) . . ?
C39 C53 H53 125.8 . . ?
Fe4 C54 H54 123.0 . . ?
C47 C54 Fe4 70.0(12) . . ?
C47 C54 H54 126.1 . . ?
C58 C54 Fe4 72.5(11) . . ?
C58 C54 C47 107.8(11) . . ?
C58 C54 H54 126.1 . . ?
Fe4 C55 H55 126.0 . . ?
C47 C55 Fe4 67.5(12) . . ?
C47 C55 H55 125.7 . . ?
C51 C55 Fe4 72.3(11) . . ?
C51 C55 C47 108.6(11) . . ?
C51 C55 H55 125.7 . . ?
O00T C56 C42 107(3) . . ?
O01A C56 O00T 125(4) . . ?
O01A C56 C42 127(4) . . ?
Fe4 C58 H58 125.6 . . ?
C51 C58 Fe4 72.6(13) . . ?
C51 C58 C54 108.2(11) . . ?
C51 C58 H58 125.9 . . ?
C54 C58 Fe4 67.5(11) . . ?
C54 C58 H58 125.9 . . ?
Fe5 C60 H60 125.5 . . ?
C32 C60 Fe5 75(2) . . ?
C32 C60 C1 109.0(14) . . ?
C32 C60 H60 125.5 . . ?
C1 C60 Fe5 65(2) . . ?
C1 C60 H60 125.5 . . ?
O00W C61 O010 131(3) . . ?
O00W C61 C36 115(2) . . ?
O010 C61 C36 114(2) . . ?
In02 O4 In01 128.8(8) . 3_666 ?
In03 O3 In04 100.2(10) . . ?
In03 O3 In06 104.7(11) . . ?
In04 O3 In06 103.0(10) . . ?
Fe0C O3 In03 118.0(12) . . ?
Fe0C O3 In04 118.4(12) . . ?
Fe0C O3 In06 110.7(12) . . ?
O013 C46 O01H 129(3) . . ?
O013 C46 C24 119(3) . . ?
O01H C46 C24 111(2) . . ?
Fe4 C45 H45 125.6 . . ?
C44 C45 Fe4 66.7(10) . . ?
C44 C45 H45 125.6 . . ?
C44 C45 C18 108.5(11) . . ?
C18 C45 Fe4 67.9(13) . . ?
C18 C45 H45 125.6 . . ?
O00U C52 C47 119(4) . . ?
O011 C52 O00U 123(4) . . ?
O011 C52 C47 117(4) . . ?
Fe4 C17 H17 126.2 . . ?
C43 C17 Fe4 66.8(11) . . ?
C43 C17 H17 126.2 . . ?
C18 C17 Fe4 72.3(11) . . ?
C18 C17 C43 107.6(11) . . ?
C18 C17 H17 126.2 . . ?
Fe2 C48 H48 124.6 . . ?
C19 C48 Fe2 69.8(11) . . ?
C19 C48 H48 126.5 . . ?
C21 C48 Fe2 70.7(15) . . ?
C21 C48 C19 107.0(11) . . ?
C21 C48 H48 126.5 . . ?
Fe4 C18 H18 125.9 . . ?
C45 C18 Fe4 70.8(13) . . ?
C45 C18 C17 108.0(11) . . ?
C45 C18 H18 125.9 . . ?
C17 C18 Fe4 64.9(11) . . ?
C17 C18 H18 125.9 . . ?
O00K C57 O00Y 119(3) . . ?
O00K C57 C43 134(4) . . ?
O00Y C57 C43 104(3) . . ?
Fe0C O8 H8A 126.8 . . ?
Fe0C O8 H8B 131.7 . . ?
H8A O8 H8B 101.5 . . ?

loop_
_geom_bond_atom_site_label_1
_geom_bond_atom_site_label_2
_geom_bond_distance
_geom_bond_site_symmetry_2
_geom_bond_publ_flag
In01 O00F 2.149(19) . ?
In01 O00G 2.206(16) . ?
In01 O00I 2.169(17) . ?
In01 O00J 2.128(16) . ?
In01 O00M 2.12(2) 3_666 ?
In01 O4 2.155(15) 3_666 ?
In02 O00F 2.241(19) . ?
In02 O00K 2.16(2) . ?
In02 O00L 2.23(2) . ?
In02 O00N 2.156(19) . ?
In02 O00P 2.16(2) . ?
In02 O4 2.079(17) . ?
In03 O00F 2.183(18) . ?
In03 O00O 2.07(2) . ?
In03 O00P 2.42(3) . ?
In03 O00R 2.20(2) . ?
In03 O00S 2.18(2) . ?
In03 O3 2.15(2) . ?
In04 In06 3.379(4) . ?
In04 O00F 2.157(18) . ?
In04 O00J 2.079(17) 3_666 ?
In04 O00L 2.22(2) . ?
In04 O00T 2.06(3) . ?
In04 O00W 2.07(2) . ?
In04 O3 2.15(2) . ?
In05 O00L 2.19(2) . ?
In05 O00M 2.16(2) . ?
In05 O00Y 2.19(2) . ?
In05 O011 2.20(3) . ?
In05 O013 2.09(2) . ?
In05 O01P 2.23(2) . ?
In06 O00L 2.15(2) . ?
In06 O00P 2.22(2) . ?
In06 O00U 2.24(3) . ?
In06 O016 2.14(3) . ?
In06 O018 2.28(3) . ?
In06 O3 2.16(3) . ?
Fe2 C11 2.10(3) . ?
Fe2 C19 2.04(3) . ?
Fe2 C21 2.06(3) . ?
Fe2 C24 2.08(2) . ?
Fe2 C27 1.98(3) . ?
Fe2 C30 2.01(3) . ?
Fe2 C33 1.89(3) . ?
Fe2 C36 1.929(19) . ?
Fe2 C49 1.86(3) . ?
Fe2 C48 2.05(3) . ?
Fe1 C3 1.98(4) . ?
Fe1 C4 1.98(3) . ?
Fe1 C8 2.10(3) . ?
Fe1 C10 1.93(3) . ?
Fe1 C13 1.99(4) . ?
Fe1 C14 2.19(3) . ?
Fe1 C15 2.05(4) . ?
Fe1 C16 1.97(4) . ?
Fe1 C25 2.06(4) . ?
Fe1 C41 2.08(4) . ?
Fe3 C5 1.94(2) . ?
Fe3 C7 2.07(2) . ?
Fe3 C9 1.999(19) . ?
Fe3 C12 2.052(18) . ?
Fe3 C22 1.97(2) . ?
Fe3 C23 2.03(2) . ?
Fe3 C26 2.11(2) . ?
Fe3 C35 2.13(2) . ?
Fe3 C37 2.06(2) . ?
Fe3 C38 2.10(2) . ?
Fe4 C43 1.83(2) . ?
Fe4 C44 1.92(3) . ?
Fe4 C47 2.01(3) . ?
Fe4 C51 2.12(3) . ?
Fe4 C54 2.00(3) . ?
Fe4 C55 2.08(3) . ?
Fe4 C58 2.06(3) . ?
Fe4 C45 1.98(3) . ?
Fe4 C17 1.85(3) . ?
Fe4 C18 1.95(3) . ?
Fe0C O00X 2.40(3) . ?
Fe0C O010 2.24(3) . ?
Fe0C O012 2.06(3) . ?
Fe0C O01A 2.26(3) . ?
Fe0C O3 1.96(2) . ?
Fe0C O8 2.207(18) . ?
Fe5 C29 2.05(4) . ?
Fe5 C31 1.96(4) . ?
Fe5 C32 2.07(4) . ?
Fe5 C34 2.15(4) . ?
Fe5 C39 1.94(4) . ?
Fe5 C40 2.11(4) . ?
Fe5 C42 2.04(4) . ?
Fe5 C1 1.86(4) . ?
Fe5 C53 2.17(4) . ?
Fe5 C60 1.95(4) . ?
O00G C6 1.20(3) . ?
O00I C2 1.25(4) . ?
O00K C57 1.20(4) . ?
O00N C20 1.45(4) . ?
O00O C2 1.38(5) . ?
O00R C28 1.05(4) . ?
O00S C6 1.25(4) . ?
O00T C56 1.39(5) . ?
O00U C52 1.38(5) . ?
O00W C61 1.239(18) . ?
O00X C50 1.34(5) . ?
O00Y C57 1.49(5) . ?
O010 C61 1.250(18) . ?
O011 C52 1.25(5) . ?
O012 C28 1.29(5) . ?
O013 C46 1.267(19) . ?
O018 C50 1.17(4) . ?
O01A C56 1.05(5) . ?
O01H C46 1.39(4) . ?
C2 C40 1.31(5) . ?
C3 C10 1.350(18) . ?
C3 C14 1.369(18) . ?
C3 C50 1.562(19) . ?
C4 H4 0.9800 . ?
C4 C10 1.352(19) . ?
C4 C16 1.355(19) . ?
C5 H5 0.9800 . ?
C5 C9 1.387(18) . ?
C5 C22 1.357(18) . ?
C6 C9 1.48(4) . ?
C7 H7 0.9300 . ?
C7 C9 1.381(18) . ?
C7 C23 1.371(18) . ?
C8 H8 0.9300 . ?
C8 C13 1.368(13) . ?
C8 C41 1.367(14) . ?
C10 H10 0.9800 . ?
C11 H11 0.9300 . ?
C11 C21 1.365(14) . ?
C11 C24 1.388(18) . ?
C12 C20 1.45(4) . ?
C12 C37 1.408(17) . ?
C12 C38 1.394(17) . ?
C13 H13 0.9300 . ?
C13 C25 1.414(17) . ?
C14 H14 0.9800 . ?
C14 C16 1.330(19) . ?
C15 C25 1.372(13) . ?
C15 C28 1.57(5) . ?
C15 C41 1.374(18) . ?
C16 H16 0.9800 . ?
C19 H19 0.9300 . ?
C19 C24 1.390(17) . ?
C19 C48 1.399(17) . ?
C20 O6 1.18(4) . ?
C21 H21 0.9300 . ?
C21 C48 1.397(17) . ?
C22 H22 0.9800 . ?
C22 C23 1.373(18) . ?
C23 H23 0.9300 . ?
C24 C46 1.58(4) . ?
C25 H25 0.9300 . ?
C26 H26 0.9300 . ?
C26 C35 1.408(16) . ?
C26 C37 1.390(17) . ?
C27 H27 0.9300 . ?
C27 C30 1.392(18) . ?
C27 C33 1.372(13) . ?
C29 H29 0.9300 . ?
C29 C39 1.408(17) . ?
C29 C40 1.399(17) . ?
C30 H30 0.9300 . ?
C30 C36 1.363(14) . ?
C31 H31 0.9800 . ?
C31 C42 1.404(17) . ?
C31 C1 1.387(17) . ?
C32 H32 0.9300 . ?
C32 C42 1.373(14) . ?
C32 C60 1.372(18) . ?
C33 H33 0.9800 . ?
C33 C49 1.396(17) . ?
C34 H34 0.9300 . ?
C34 C40 1.390(19) . ?
C34 C53 1.359(19) . ?
C35 H35 0.9300 . ?
C35 C38 1.407(16) . ?
C36 C49 1.384(18) . ?
C36 C61 1.541(18) . ?
C37 H37 0.9300 . ?
C38 H38 0.9300 . ?
C39 H39 0.9800 . ?
C39 C53 1.378(19) . ?
C41 H41 0.9300 . ?
C42 C56 1.57(5) . ?
C43 C44 1.383(17) . ?
C43 C17 1.404(17) . ?
C43 C57 1.55(5) . ?
C1 H1 0.9800 . ?
C1 C60 1.396(17) . ?
C44 H44 0.9800 . ?
C44 C45 1.379(17) . ?
C47 C54 1.395(17) . ?
C47 C55 1.388(17) . ?
C47 C52 1.54(5) . ?
C49 H49 0.9800 . ?
C51 H51 0.9300 . ?
C51 C55 1.383(17) . ?
C51 C58 1.388(17) . ?
C53 H53 0.9300 . ?
C54 H54 0.9300 . ?
C54 C58 1.391(17) . ?
C55 H55 0.9300 . ?
C58 H58 0.9300 . ?
C60 H60 0.9800 . ?
C45 H45 0.9800 . ?
C45 C18 1.386(17) . ?
C17 H17 0.9800 . ?
C17 C18 1.388(17) . ?
C48 H48 0.9300 . ?
C18 H18 0.9800 . ?
O8 H8A 1.0742 . ?
O8 H8B 1.0754 . ?

loop_
_geom_torsion_atom_site_label_1
_geom_torsion_atom_site_label_2
_geom_torsion_atom_site_label_3
_geom_torsion_atom_site_label_4
_geom_torsion
_geom_torsion_site_symmetry_1
_geom_torsion_site_symmetry_2
_geom_torsion_site_symmetry_3
_geom_torsion_site_symmetry_4
_geom_torsion_publ_flag
In01 O00G C6 O00S 23(5) . . . . ?
In01 O00G C6 C9 -175.6(15) . . . . ?
In01 O00I C2 O00O 21(6) . . . . ?
In01 O00I C2 C40 -174(3) . . . . ?
In02 O00K C57 O00Y -23(5) . . . . ?
In02 O00K C57 C43 177.0(15) . . . . ?
In02 O00N C20 C12 173.8(9) . . . . ?
In02 O00N C20 O6 -7(4) . . . . ?
In03 O00O C2 O00I -17(5) . . . . ?
In03 O00O C2 C40 176(3) . . . . ?
In03 O00R C28 O012 37(6) . . . . ?
In03 O00R C28 C15 -175(2) . . . . ?
In03 O00S C6 O00G -21(4) . . . . ?
In03 O00S C6 C9 178.2(11) . . . . ?
In04 O00T C56 O01A 4(7) . . . . ?
In04 O00T C56 C42 -168(2) . . . . ?
In04 O00W C61 O010 -4(5) . . . . ?
In04 O00W C61 C36 168.9(14) . . . . ?
In05 O00Y C57 O00K -39(4) . . . . ?
In05 O00Y C57 C43 126.1(17) . . . . ?
In05 O011 C52 O00U 53(6) . . . . ?
In05 O011 C52 C47 -120(3) . . . . ?
In05 O013 C46 O01H -21(5) . . . . ?
In05 O013 C46 C24 171.0(17) . . . . ?
In06 O00U C52 O011 9(5) . . . . ?
In06 O00U C52 C47 -176.9(13) . . . . ?
In06 O018 C50 O00X 16(5) . . . . ?
In06 O018 C50 C3 175(3) . . . . ?
Fe2 C11 C21 C48 60(2) . . . . ?
Fe2 C11 C24 C19 -59.2(15) . . . . ?
Fe2 C11 C24 C46 120(2) . . . . ?
Fe2 C19 C24 C11 60.8(17) . . . . ?
Fe2 C19 C24 C46 -119(2) . . . . ?
Fe2 C19 C48 C21 -61.3(17) . . . . ?
Fe2 C21 C48 C19 60.7(14) . . . . ?
Fe2 C24 C46 O013 82(3) . . . . ?
Fe2 C24 C46 O01H -89(3) . . . . ?
Fe2 C27 C30 C36 -55.0(10) . . . . ?
Fe2 C27 C33 C49 58.1(8) . . . . ?
Fe2 C30 C36 C49 -56.0(9) . . . . ?
Fe2 C30 C36 C61 124.0(9) . . . . ?
Fe2 C33 C49 C36 61.6(11) . . . . ?
Fe2 C36 C49 C33 -60.4(10) . . . . ?
Fe2 C36 C61 O00W 95(3) . . . . ?
Fe2 C36 C61 O010 -92(3) . . . . ?
Fe1 C3 C10 C4 63(3) . . . . ?
Fe1 C3 C14 C16 -52(3) . . . . ?
Fe1 C3 C50 O00X -101(3) . . . . ?
Fe1 C3 C50 O018 97(4) . . . . ?
Fe1 C4 C10 C3 -63(3) . . . . ?
Fe1 C4 C16 C14 69(3) . . . . ?
Fe1 C8 C13 C25 66(3) . . . . ?
Fe1 C8 C41 C15 -61(3) . . . . ?
Fe1 C13 C25 C15 59(3) . . . . ?
Fe1 C14 C16 C4 -63(3) . . . . ?
Fe1 C15 C25 C13 -57(3) . . . . ?
Fe1 C15 C28 O00R -72(5) . . . . ?
Fe1 C15 C28 O012 79(4) . . . . ?
Fe1 C15 C41 C8 63(3) . . . . ?
Fe3 C5 C9 C6 -118.1(9) . . . . ?
Fe3 C5 C9 C7 61.7(9) . . . . ?
Fe3 C5 C22 C23 -62.2(8) . . . . ?
Fe3 C7 C9 C5 -58.0(8) . . . . ?
Fe3 C7 C9 C6 121.7(10) . . . . ?
Fe3 C7 C23 C22 57.2(8) . . . . ?
Fe3 C12 C20 O00N 89(2) . . . . ?
Fe3 C12 C20 O6 -90(3) . . . . ?
Fe3 C12 C37 C26 -62.7(8) . . . . ?
Fe3 C12 C38 C35 61.5(8) . . . . ?
Fe3 C22 C23 C7 -59.7(7) . . . . ?
Fe3 C26 C35 C38 -59.0(6) . . . . ?
Fe3 C26 C37 C12 60.8(8) . . . . ?
Fe3 C35 C38 C12 -59.4(8) . . . . ?
Fe4 C43 C44 C45 59.1(10) . . . . ?
Fe4 C43 C17 C18 -61.2(12) . . . . ?
Fe4 C43 C57 O00K 67(5) . . . . ?
Fe4 C43 C57 O00Y -95(3) . . . . ?
Fe4 C44 C45 C18 54.9(12) . . . . ?
Fe4 C47 C54 C58 -63.1(11) . . . . ?
Fe4 C47 C55 C51 60.9(11) . . . . ?
Fe4 C47 C52 O00U -95(4) . . . . ?
Fe4 C47 C52 O011 80(4) . . . . ?
Fe4 C51 C55 C47 -58.0(12) . . . . ?
Fe4 C51 C58 C54 58.3(9) . . . . ?
Fe4 C54 C58 C51 -61.5(12) . . . . ?
Fe4 C45 C18 C17 54.2(9) . . . . ?
Fe4 C17 C18 C45 -57.8(12) . . . . ?
Fe0C O00X C50 O018 -77(5) . . . . ?
Fe0C O00X C50 C3 121(3) . . . . ?
Fe0C O010 C61 O00W 41(5) . . . . ?
Fe0C O010 C61 C36 -131.4(16) . . . . ?
Fe0C O012 C28 O00R 21(8) . . . . ?
Fe0C O012 C28 C15 -127(4) . . . . ?
Fe0C O01A C56 O00T 30(8) . . . . ?
Fe0C O01A C56 C42 -159(3) . . . . ?
Fe5 C29 C39 C53 73(3) . . . . ?
Fe5 C29 C40 C2 111(4) . . . . ?
Fe5 C29 C40 C34 -62(3) . . . . ?
Fe5 C31 C42 C32 -59(3) . . . . ?
Fe5 C31 C42 C56 114(3) . . . . ?
Fe5 C31 C1 C60 64(3) . . . . ?
Fe5 C32 C42 C31 56(3) . . . . ?
Fe5 C32 C42 C56 -116(5) . . . . ?
Fe5 C32 C60 C1 -56(3) . . . . ?
Fe5 C34 C40 C2 -113(5) . . . . ?
Fe5 C34 C40 C29 59(3) . . . . ?
Fe5 C34 C53 C39 -50(3) . . . . ?
Fe5 C39 C53 C34 56(3) . . . . ?
Fe5 C42 C56 O00T -101(3) . . . . ?
Fe5 C42 C56 O01A 87(5) . . . . ?
Fe5 C1 C60 C32 62(3) . . . . ?
O00G C6 C9 Fe3 -75(3) . . . . ?
O00G C6 C9 C5 10(2) . . . . ?
O00G C6 C9 C7 -170(2) . . . . ?
O00I C2 C40 Fe5 80(5) . . . . ?
O00I C2 C40 C29 -1(7) . . . . ?
O00I C2 C40 C34 171(4) . . . . ?
O00O C2 C40 Fe5 -115(3) . . . . ?
O00O C2 C40 C29 164(4) . . . . ?
O00O C2 C40 C34 -24(7) . . . . ?
O00S C6 C9 Fe3 88(3) . . . . ?
O00S C6 C9 C5 173(2) . . . . ?
O00S C6 C9 C7 -7(2) . . . . ?
C3 C14 C16 Fe1 52(3) . . . . ?
C3 C14 C16 C4 -11(5) . . . . ?
C5 C22 C23 Fe3 59.8(6) . . . . ?
C5 C22 C23 C7 0.0(3) . . . . ?
C8 C13 C25 Fe1 -68(3) . . . . ?
C8 C13 C25 C15 -9(5) . . . . ?
C9 C5 C22 Fe3 62.2(9) . . . . ?
C9 C5 C22 C23 0.1(3) . . . . ?
C9 C7 C23 Fe3 -57.3(9) . . . . ?
C9 C7 C23 C22 -0.1(5) . . . . ?
C10 C3 C14 Fe1 61(3) . . . . ?
C10 C3 C14 C16 9(4) . . . . ?
C10 C3 C50 O00X 176(4) . . . . ?
C10 C3 C50 O018 15(6) . . . . ?
C10 C4 C16 Fe1 -60(2) . . . . ?
C10 C4 C16 C14 9(5) . . . . ?
C11 Fe2 C33 C27 -172.1(15) . . . . ?
C11 Fe2 C33 C49 69.9(15) . . . . ?
C11 Fe2 C49 C33 -133.3(12) . . . . ?
C11 Fe2 C49 C36 108.9(13) . . . . ?
C11 C21 C48 Fe2 -62(2) . . . . ?
C11 C21 C48 C19 -1(3) . . . . ?
C11 C24 C46 O013 -9(4) . . . . ?
C11 C24 C46 O01H -180(3) . . . . ?
C13 C8 C41 Fe1 53(3) . . . . ?
C13 C8 C41 C15 -8(5) . . . . ?
C14 C3 C10 Fe1 -67(3) . . . . ?
C14 C3 C10 C4 -4(5) . . . . ?
C14 C3 C50 O00X -2(5) . . . . ?
C14 C3 C50 O018 -164(4) . . . . ?
C16 C4 C10 Fe1 61(3) . . . . ?
C16 C4 C10 C3 -2(4) . . . . ?
C19 Fe2 C33 C27 -66.9(18) . . . . ?
C19 Fe2 C33 C49 175.1(17) . . . . ?
C19 C24 C46 O013 170(3) . . . . ?
C19 C24 C46 O01H 0(3) . . . . ?
C20 C12 C37 Fe3 -117.5(9) . . . . ?
C20 C12 C37 C26 179.8(4) . . . . ?
C20 C12 C38 Fe3 118.7(9) . . . . ?
C20 C12 C38 C35 -179.8(5) . . . . ?
C21 Fe2 C33 C27 -139.3(14) . . . . ?
C21 Fe2 C33 C49 102.7(13) . . . . ?
C21 Fe2 C49 C33 -92.7(12) . . . . ?
C21 Fe2 C49 C36 149.5(12) . . . . ?
C21 C11 C24 Fe2 59(2) . . . . ?
C21 C11 C24 C19 0(3) . . . . ?
C21 C11 C24 C46 179(2) . . . . ?
C22 C5 C9 Fe3 -61.8(8) . . . . ?
C22 C5 C9 C6 -179.9(4) . . . . ?
C22 C5 C9 C7 -0.2(5) . . . . ?
C23 C7 C9 Fe3 58.2(8) . . . . ?
C23 C7 C9 C5 0.2(6) . . . . ?
C23 C7 C9 C6 179.9(5) . . . . ?
C24 Fe2 C49 C33 -167.5(14) . . . . ?
C24 Fe2 C49 C36 74.7(16) . . . . ?
C24 C11 C21 Fe2 -59(2) . . . . ?
C24 C11 C21 C48 1(3) . . . . ?
C24 C19 C48 Fe2 62.4(14) . . . . ?
C24 C19 C48 C21 1.2(19) . . . . ?
C25 C15 C28 O00R 18(6) . . . . ?
C25 C15 C28 O012 169(4) . . . . ?
C25 C15 C41 Fe1 -61(3) . . . . ?
C25 C15 C41 C8 2(5) . . . . ?
C26 C35 C38 Fe3 59.3(8) . . . . ?
C26 C35 C38 C12 -0.02(16) . . . . ?
C27 Fe2 C33 C49 -118.0(11) . . . . ?
C27 Fe2 C49 C33 38.2(7) . . . . ?
C27 Fe2 C49 C36 -79.6(12) . . . . ?
C27 C30 C36 Fe2 56.0(9) . . . . ?
C27 C30 C36 C49 0.0(4) . . . . ?
C27 C30 C36 C61 -180.0(3) . . . . ?
C27 C33 C49 Fe2 -61.7(11) . . . . ?
C27 C33 C49 C36 -0.2(7) . . . . ?
C28 C15 C25 Fe1 -121(4) . . . . ?
C28 C15 C25 C13 -178(4) . . . . ?
C28 C15 C41 Fe1 122(4) . . . . ?
C28 C15 C41 C8 -176(4) . . . . ?
C29 Fe5 C1 C31 -174(3) . . . . ?
C29 Fe5 C1 C60 71(3) . . . . ?
C29 C39 C53 Fe5 -69(3) . . . . ?
C29 C39 C53 C34 -13(5) . . . . ?
C30 Fe2 C33 C27 36.0(9) . . . . ?
C30 Fe2 C33 C49 -82.0(10) . . . . ?
C30 Fe2 C49 C33 81.6(9) . . . . ?
C30 Fe2 C49 C36 -36.2(8) . . . . ?
C30 C27 C33 Fe2 -57.9(8) . . . . ?
C30 C27 C33 C49 0.2(7) . . . . ?
C30 C36 C49 Fe2 60.5(9) . . . . ?
C30 C36 C49 C33 0.1(5) . . . . ?
C30 C36 C61 O00W -4(3) . . . . ?
C30 C36 C61 O010 170(3) . . . . ?
C31 Fe5 C1 C60 -115(2) . . . . ?
C31 C42 C56 O00T -178(4) . . . . ?
C31 C42 C56 O01A 10(7) . . . . ?
C31 C1 C60 Fe5 -65(3) . . . . ?
C31 C1 C60 C32 -3(5) . . . . ?
C32 Fe5 C1 C31 79.1(14) . . . . ?
C32 Fe5 C1 C60 -36.1(13) . . . . ?
C32 C42 C56 O00T -7(7) . . . . ?
C32 C42 C56 O01A -179(5) . . . . ?
C33 Fe2 C49 C36 -117.8(13) . . . . ?
C33 C27 C30 Fe2 54.9(11) . . . . ?
C33 C27 C30 C36 -0.1(5) . . . . ?
C34 Fe5 C1 C31 -60(2) . . . . ?
C34 Fe5 C1 C60 -175.2(18) . . . . ?
C35 C26 C37 Fe3 -60.9(8) . . . . ?
C35 C26 C37 C12 -0.07(18) . . . . ?
C36 Fe2 C33 C27 78.7(11) . . . . ?
C36 Fe2 C33 C49 -39.3(9) . . . . ?
C36 Fe2 C49 C33 117.8(13) . . . . ?
C37 C12 C20 O00N 176.0(18) . . . . ?
C37 C12 C20 O6 -3(3) . . . . ?
C37 C12 C38 Fe3 -61.5(8) . . . . ?
C37 C12 C38 C35 -0.02(18) . . . . ?
C37 C26 C35 Fe3 59.0(6) . . . . ?
C37 C26 C35 C38 0.05(16) . . . . ?
C38 C12 C20 O00N -4.3(19) . . . . ?
C38 C12 C20 O6 177(3) . . . . ?
C38 C12 C37 Fe3 62.7(8) . . . . ?
C38 C12 C37 C26 0.1(2) . . . . ?
C39 Fe5 C1 C31 -139.9(17) . . . . ?
C39 Fe5 C1 C60 104.9(18) . . . . ?
C39 C29 C40 Fe5 57(3) . . . . ?
C39 C29 C40 C2 168(4) . . . . ?
C39 C29 C40 C34 -5(5) . . . . ?
C40 Fe5 C1 C31 -33(6) . . . . ?
C40 Fe5 C1 C60 -149(6) . . . . ?
C40 C29 C39 Fe5 -62(3) . . . . ?
C40 C29 C39 C53 11(5) . . . . ?
C40 C34 C53 Fe5 60(3) . . . . ?
C40 C34 C53 C39 10(5) . . . . ?
C41 C8 C13 Fe1 -56(3) . . . . ?
C41 C8 C13 C25 10(5) . . . . ?
C41 C15 C25 Fe1 61(3) . . . . ?
C41 C15 C25 C13 4(5) . . . . ?
C41 C15 C28 O00R -165(4) . . . . ?
C41 C15 C28 O012 -14(6) . . . . ?
C42 Fe5 C1 C31 37.4(13) . . . . ?
C42 Fe5 C1 C60 -77.8(15) . . . . ?
C42 C31 C1 Fe5 -61(3) . . . . ?
C42 C31 C1 C60 4(5) . . . . ?
C42 C32 C60 Fe5 56(3) . . . . ?
C42 C32 C60 C1 0(5) . . . . ?
C43 Fe4 C17 C18 118.8(11) . . . . ?
C43 C44 C45 Fe4 -54.9(12) . . . . ?
C43 C44 C45 C18 0.0(3) . . . . ?
C43 C17 C18 Fe4 57.7(12) . . . . ?
C43 C17 C18 C45 -0.1(6) . . . . ?
C1 C31 C42 Fe5 56(3) . . . . ?
C1 C31 C42 C32 -4(5) . . . . ?
C1 C31 C42 C56 170(4) . . . . ?
C44 Fe4 C43 C17 118.4(10) . . . . ?
C44 Fe4 C43 C57 -104(3) . . . . ?
C44 Fe4 C17 C43 -39.0(8) . . . . ?
C44 Fe4 C17 C18 79.8(10) . . . . ?
C44 C43 C17 Fe4 61.3(11) . . . . ?
C44 C43 C17 C18 0.1(5) . . . . ?
C44 C43 C57 O00K -16(4) . . . . ?
C44 C43 C57 O00Y -178(2) . . . . ?
C44 C45 C18 Fe4 -54.2(8) . . . . ?
C44 C45 C18 C17 0.1(5) . . . . ?
C47 Fe4 C43 C44 115.2(16) . . . . ?
C47 Fe4 C43 C17 -126.4(16) . . . . ?
C47 Fe4 C43 C57 11(3) . . . . ?
C47 Fe4 C17 C43 80.4(17) . . . . ?
C47 Fe4 C17 C18 -160.9(17) . . . . ?
C47 C54 C58 Fe4 61.5(12) . . . . ?
C47 C54 C58 C51 0.0(2) . . . . ?
C49 Fe2 C33 C27 118.0(11) . . . . ?
C49 C36 C61 O00W 176(3) . . . . ?
C49 C36 C61 O010 -10(3) . . . . ?
C50 C3 C10 Fe1 114(3) . . . . ?
C50 C3 C10 C4 177(3) . . . . ?
C50 C3 C14 Fe1 -121(4) . . . . ?
C50 C3 C14 C16 -173(4) . . . . ?
C51 Fe4 C43 C44 -165(3) . . . . ?
C51 Fe4 C43 C17 -46(3) . . . . ?
C51 Fe4 C43 C57 91(4) . . . . ?
C51 Fe4 C17 C43 160.3(14) . . . . ?
C51 Fe4 C17 C18 -81.0(15) . . . . ?
C53 Fe5 C1 C31 -97.5(17) . . . . ?
C53 Fe5 C1 C60 147.3(17) . . . . ?
C53 C34 C40 Fe5 -62(3) . . . . ?
C53 C34 C40 C2 -175(5) . . . . ?
C53 C34 C40 C29 -3(5) . . . . ?
C54 Fe4 C43 C44 71.9(17) . . . . ?
C54 Fe4 C43 C17 -169.7(17) . . . . ?
C54 Fe4 C43 C57 -33(4) . . . . ?
C54 C47 C55 Fe4 -60.8(11) . . . . ?
C54 C47 C55 C51 0.0(6) . . . . ?
C54 C47 C52 O00U -4(3) . . . . ?
C54 C47 C52 O011 170(3) . . . . ?
C55 Fe4 C43 C44 158.4(16) . . . . ?
C55 Fe4 C43 C17 -83.1(16) . . . . ?
C55 Fe4 C43 C57 54(3) . . . . ?
C55 Fe4 C17 C43 119.1(15) . . . . ?
C55 Fe4 C17 C18 -122.1(15) . . . . ?
C55 C47 C54 Fe4 63.1(12) . . . . ?
C55 C47 C54 C58 0.0(5) . . . . ?
C55 C47 C52 O00U 176(3) . . . . ?
C55 C47 C52 O011 -10(3) . . . . ?
C55 C51 C58 Fe4 -58.3(9) . . . . ?
C55 C51 C58 C54 0.0(2) . . . . ?
C58 Fe4 C43 C44 32(5) . . . . ?
C58 Fe4 C43 C17 151(5) . . . . ?
C58 Fe4 C43 C57 -72(5) . . . . ?
C58 Fe4 C17 C43 -167(2) . . . . ?
C58 Fe4 C17 C18 -48(2) . . . . ?
C58 C51 C55 Fe4 57.9(12) . . . . ?
C58 C51 C55 C47 0.0(5) . . . . ?
C60 Fe5 C1 C31 115(2) . . . . ?
C60 C32 C42 Fe5 -54(3) . . . . ?
C60 C32 C42 C31 2(5) . . . . ?
C60 C32 C42 C56 -170(4) . . . . ?
C61 C36 C49 Fe2 -119.5(9) . . . . ?
C61 C36 C49 C33 -179.9(3) . . . . ?
C45 Fe4 C43 C44 -36.6(9) . . . . ?
C45 Fe4 C43 C17 81.8(10) . . . . ?
C45 Fe4 C43 C57 -141(3) . . . . ?
C45 Fe4 C17 C43 -82.4(10) . . . . ?
C45 Fe4 C17 C18 36.3(8) . . . . ?
C52 C47 C54 Fe4 -116.9(13) . . . . ?
C52 C47 C54 C58 180.0(5) . . . . ?
C52 C47 C55 Fe4 119.2(12) . . . . ?
C52 C47 C55 C51 -180.0(4) . . . . ?
C17 Fe4 C43 C44 -118.4(10) . . . . ?
C17 Fe4 C43 C57 137(3) . . . . ?
C17 C43 C44 Fe4 -59.1(10) . . . . ?
C17 C43 C44 C45 0.0(2) . . . . ?
C17 C43 C57 O00K 164(4) . . . . ?
C17 C43 C57 O00Y 2(2) . . . . ?
C48 Fe2 C33 C27 -97.6(14) . . . . ?
C48 Fe2 C33 C49 144.4(13) . . . . ?
C48 Fe2 C49 C33 -59.8(17) . . . . ?
C48 Fe2 C49 C36 -177.6(15) . . . . ?
C48 C19 C24 Fe2 -61.4(13) . . . . ?
C48 C19 C24 C11 -0.6(19) . . . . ?
C48 C19 C24 C46 180(2) . . . . ?
C18 Fe4 C43 C44 -80.0(11) . . . . ?
C18 Fe4 C43 C17 38.5(9) . . . . ?
C18 Fe4 C43 C57 176(3) . . . . ?
C18 Fe4 C17 C43 -118.8(11) . . . . ?
C57 C43 C44 Fe4 120.9(11) . . . . ?
C57 C43 C44 C45 180.0(2) . . . . ?
C57 C43 C17 Fe4 -118.8(12) . . . . ?
C57 C43 C17 C18 -179.9(4) . . . . ?

loop_
_smtbx_masks_void_nr
_smtbx_masks_void_average_x
_smtbx_masks_void_average_y
_smtbx_masks_void_average_z
_smtbx_masks_void_volume
_smtbx_masks_void_count_electrons
_smtbx_masks_void_content
1 0.000 0.500 0.000 1009.8 361.0 ?
2 0.103 0.466 0.526 15.6 0.0 ?
3 0.500 1.000 0.500 1009.8 360.0 ?
4 0.397 0.966 0.974 15.6 0.0 ?
5 0.603 0.034 0.026 15.6 0.0 ?
6 0.897 0.534 0.474 15.6 0.0 ?
